data_4519160
loop_
_publ_author_name
'Cao, Hou-ji'
'Chen, Meng'
'Sun, Fangxiang'
'Zhao, Yue'
'Lu, Changsheng'
'Zhang, Xiaolei'
'Shi, Zhuangzhi'
'Yan, Hong'

_publ_section_title
;
 Variable Metal Chelation Modes and Activation Sequence in Pd-Catalyzed
 B--H Poly-arylation of Carboranes
;
_journal_issue 22
_journal_name_full 'ACS Catalysis'
_journal_page_first 14047
_journal_page_last 14057
_journal_paper_doi 10.1021/acscatal.1c04473
_journal_volume 11
_journal_year 2021
_chemical_formula_moiety 'C93 H67 B10 N5 O6'
_chemical_formula_sum 'C93 H67 B10 N5 O6'
_chemical_formula_weight 1458.61
_space_group_crystal_system triclinic
_space_group_IT_number 2
_space_group_name_Hall '-P 1'
_space_group_name_H-M_alt 'P -1'
_atom_sites_solution_hydrogens geom
_atom_sites_solution_primary dual
_audit_creation_date 2021-08-28
_audit_creation_method
;
Olex2 1.5
(compiled 2021.08.20 svn.r13c46975 for OlexSys, GUI svn.r6392)
;
_cell_angle_alpha 100.657(10)
_cell_angle_beta 92.975(11)
_cell_angle_gamma 92.071(11)
_cell_formula_units_Z 2
_cell_length_a 10.8160(18)
_cell_length_b 16.257(3)
_cell_length_c 21.721(4)
_cell_measurement_reflns_used 6032
_cell_measurement_temperature 193.00
_cell_measurement_theta_max 59.190
_cell_measurement_theta_min 2.409
_cell_volume 3744.3(12)
_computing_cell_refinement 'SAINT v8.37A (Bruker, 2015)'
_computing_data_reduction 'SAINT v8.37A (Bruker, 2015)'
_computing_molecular_graphics 'Olex2 1.5 (Dolomanov et al., 2009)'
_computing_publication_material 'Olex2 1.5 (Dolomanov et al., 2009)'
_computing_structure_refinement 'SHELXL 2018/3 (Sheldrick, 2015)'
_computing_structure_solution 'SHELXT  (Sheldrick, 2015)'
_diffrn_ambient_temperature 193.00
_diffrn_measured_fraction_theta_full 0.963
_diffrn_measured_fraction_theta_max 0.963
_diffrn_measurement_device_type 'Bruker D8 VENTURE Metaljet PHOTON II'
_diffrn_measurement_method '\f and \w scans'
_diffrn_radiation_type GaK\a
_diffrn_radiation_wavelength 1.34139
_diffrn_reflns_av_R_equivalents 0.1321
_diffrn_reflns_av_unetI/netI 0.2083
_diffrn_reflns_Laue_measured_fraction_full 0.963
_diffrn_reflns_Laue_measured_fraction_max 0.963
_diffrn_reflns_limit_h_max 12
_diffrn_reflns_limit_h_min -12
_diffrn_reflns_limit_k_max 18
_diffrn_reflns_limit_k_min -18
_diffrn_reflns_limit_l_max 25
_diffrn_reflns_limit_l_min -25
_diffrn_reflns_number 41699
_diffrn_reflns_point_group_measured_fraction_full 0.963
_diffrn_reflns_point_group_measured_fraction_max 0.963
_diffrn_reflns_theta_full 51.249
_diffrn_reflns_theta_max 51.249
_diffrn_reflns_theta_min 1.804
_diffrn_source_current 2.86
_diffrn_source_power 0.19937059999999998
_diffrn_source_voltage 69.71
_diffrn_standards_number 0
_exptl_absorpt_coefficient_mu 0.391
_exptl_absorpt_correction_T_max 0.7518
_exptl_absorpt_correction_T_min 0.6385
_exptl_absorpt_correction_type multi-scan
_exptl_absorpt_process_details
;
SADABS-2016/2 (Bruker,2016/2) was used for absorption correction.
wR2(int) was 0.1235 before and 0.0737 after correction.
The Ratio of minimum to maximum transmission is 0.8493.
The \l/2 correction factor is Not present.
;
_exptl_crystal_density_diffrn 1.294
_exptl_crystal_description block
_exptl_crystal_F_000 1516
_exptl_crystal_size_max 0.12
_exptl_crystal_size_mid 0.1
_exptl_crystal_size_min 0.1
_refine_diff_density_max 0.247
_refine_diff_density_min -0.230
_refine_diff_density_rms 0.046
_refine_ls_extinction_method none
_refine_ls_goodness_of_fit_ref 1.074
_refine_ls_hydrogen_treatment constr
_refine_ls_matrix_type full
_refine_ls_number_parameters 1271
_refine_ls_number_reflns 11880
_refine_ls_number_restraints 1684
_refine_ls_restrained_S_all 1.053
_refine_ls_R_factor_all 0.2533
_refine_ls_R_factor_gt 0.1008
_refine_ls_shift/su_max 0.005
_refine_ls_shift/su_mean 0.000
_refine_ls_structure_factor_coef Fsqd
_refine_ls_weighting_details 'w=1/[\s^2^(Fo^2^)+(0.0520P)^2^] where P=(Fo^2^+2Fc^2^)/3'
_refine_ls_weighting_scheme calc
_refine_ls_wR_factor_gt 0.2114
_refine_ls_wR_factor_ref 0.2683
_reflns_Friedel_coverage 0.000
_reflns_number_gt 3814
_reflns_number_total 11880
_reflns_threshold_expression 'I > 2\s(I)'
_cod_data_source_file cs1c04473_si_002.cif
_cod_data_source_block 18
_cod_database_code 4519160
_shelx_shelxl_version_number 2018/3
_shelx_space_group_comment
;
The symmetry employed for this shelxl refinement is uniquely defined
by the following loop, which should always be used as a source of
symmetry information in preference to the above space-group names.
They are only intended as comments.
;
_shelx_estimated_absorpt_t_max 0.962
_shelx_estimated_absorpt_t_min 0.955
_olex2_refinement_description
;
1. Fixed Uiso
 At 1.2 times of:
  All B(H) groups, All C(H) groups, All C(H,H) groups
2. Restrained distances
 N7-C101 \\sim N5-C67
 with sigma of 0.02
3. Uiso/Uaniso restraints and constraints
C93 \\sim C97 \\sim C98 \\sim C96 \\sim C95 \\sim C94: within 2A with sigma of
0.01 and sigma for terminal atoms of 0.02 within 2A
C90 \\sim C92 \\sim C99 \\sim C91 \\sim C88 \\sim C89: within 2A with sigma of
0.01 and sigma for terminal atoms of 0.02 within 2A
C110 \\sim C109 \\sim C111 \\sim C119 \\sim C118 \\sim C120 \\sim N7 \\sim C113
\\sim C112 \\sim O9 \\sim C117 \\sim C116 \\sim C115 \\sim C114 \\sim C101:
within 2A with sigma of 0.01 and sigma for terminal atoms of 0.02 within 2A
O7 \\sim O8 \\sim C5: within 2A with sigma of 0.01 and sigma for terminal atoms
of 0.02 within 2A
Uanis(C90) \\sim Ueq, Uanis(C92) \\sim Ueq, Uanis(C99) \\sim Ueq, Uanis(C89)
\\sim Ueq, Uanis(C91) \\sim Ueq, Uanis(C88) \\sim Ueq, Uanis(O5) \\sim Ueq:
with sigma of 0.01 and sigma for terminal atoms of 0.02
Uanis(O6) \\sim Ueq: with sigma of 0.01 and sigma for terminal atoms of 0.02
4. Rigid body (RIGU) restrains
 All non-hydrogen atoms
 with sigma for 1-2 distances of 0.002 and sigma for 1-3 distances of 0.002
5. Others
 Sof(H52)=Sof(C100)=Sof(H100)=Sof(C101)=Sof(C102)=Sof(H102)=1-FVAR(1)
 Sof(H52A)=Sof(C67)=Sof(C75)=Sof(H75)=Sof(C82)=Sof(H82)=FVAR(1)
 Sof(O6)=Sof(C93)=Sof(C94)=Sof(C95)=Sof(H95)=Sof(C96)=Sof(H96)=Sof(C97)=
 Sof(H97)=Sof(C98)=Sof(H98)=Sof(C103)=Sof(C104)=Sof(H104)=Sof(C105)=Sof(H105)=
 Sof(C106)=Sof(H106)=Sof(C107)=Sof(H107)=Sof(C108)=Sof(N6)=1-FVAR(2)
 Sof(N4)=Sof(C38)=Sof(C39)=Sof(C40)=Sof(H40)=Sof(C41)=Sof(H41)=Sof(C42)=
 Sof(H42)=Sof(C43)=Sof(H43)=Sof(O5)=Sof(C88)=Sof(C89)=Sof(C90)=Sof(H90)=
 Sof(C91)=Sof(H91)=Sof(C92)=Sof(H92)=Sof(C99)=Sof(H99)=FVAR(2)
 Sof(H5B)=Sof(O8)=1-FVAR(3)
 Sof(H5A)=Sof(O7)=FVAR(3)
 Sof(O9)=Sof(N7)=Sof(C109)=Sof(C110)=Sof(C111)=Sof(H111)=Sof(C112)=Sof(C113)=
 Sof(C114)=Sof(H114)=Sof(C115)=Sof(H115)=Sof(C116)=Sof(H116)=Sof(C117)=
 Sof(H117)=Sof(C118)=Sof(H118)=Sof(C119)=Sof(H119)=Sof(C120)=Sof(H120)=1-FVAR(4)
 Sof(O4)=Sof(N5)=Sof(C48)=Sof(C49)=Sof(C55)=Sof(H55)=Sof(C59)=Sof(H59)=
 Sof(C61)=Sof(C70)=Sof(C78)=Sof(H78)=Sof(C81)=Sof(H81)=Sof(C83)=Sof(H83)=
 Sof(C85)=Sof(H85)=Sof(C86)=Sof(H86)=Sof(C87)=Sof(H87)=FVAR(4)
6.a Aromatic/amide H refined with riding coordinates:
 C5(H5A), C5(H5B), C7(H7), C10(H10), C13(H13), C14(H14), C15(H15), C17(H17),
 C19(H19), C22(H22), C24(H24), C25(H25), C27(H27), C31(H31), C34(H34), C35(H35),
  C36(H36), C40(H40), C41(H41), C42(H42), C43(H43), C44(H44), C46(H46),
 C50(H50), C51(H51), C52(H52A), C52(H52), C53(H53), C54(H54), C55(H55),
 C56(H56), C57(H57), C58(H58), C59(H59), C60(H60), C62(H62), C63(H63), C64(H64),
  C65(H65), C66(H66), C68(H68), C69(H69), C71(H71), C72(H72), C73(H73),
 C74(H74), C75(H75), C76(H76), C77(H77), C78(H78), C79(H79), C80(H80), C81(H81),
  C82(H82), C83(H83), C84(H84), C85(H85), C86(H86), C87(H87), C90(H90),
 C91(H91), C92(H92), C95(H95), C96(H96), C97(H97), C98(H98), C99(H99),
 C100(H100), C102(H102), C104(H104), C105(H105), C106(H106), C107(H107),
 C111(H111), C114(H114), C115(H115), C116(H116), C117(H117), C118(H118),
 C119(H119), C120(H120)
6.b Fitted hexagon refined as free rotating group:
 C38(C39,C40,C41,C42,C43), C93(C94,C95,C96,C97,C98), C103(C104,C105,C106,C107,
 C108), C112(C113,C114,C115,C116,C117)
6.c Boron cage BH refined with riding coordinates:
 C23(H23), B2(H2), B6(H6), B8(H8), B9(H9), B10(H10A)
;
_smtbx_masks_void_probe_radius 1.2
_smtbx_masks_void_truncation_radius 1.2
_olex2_submission_special_instructions 'No special instructions were received'

loop_
_space_group_symop_operation_xyz
'x, y, z'
'-x, -y, -z'

loop_
_atom_site_label
_atom_site_type_symbol
_atom_site_fract_x
_atom_site_fract_y
_atom_site_fract_z
_atom_site_U_iso_or_equiv
_atom_site_adp_type
_atom_site_occupancy
_atom_site_site_symmetry_order
_atom_site_calc_flag
_atom_site_refinement_flags_posn
_atom_site_refinement_flags_adp
_atom_site_refinement_flags_occupancy
_atom_site_disorder_assembly
_atom_site_disorder_group
O1 O 0.0999(5) 0.9885(2) 0.6658(2) 0.1250(16) Uani 1 1 d . . . . .
O2 O 0.4277(4) 0.4652(3) 0.32809(19) 0.1266(16) Uani 1 1 d . . . . .
N1 N 0.3119(5) 0.4290(3) 0.4328(2) 0.0987(16) Uani 1 1 d . . . . .
N2 N 0.1100(5) 0.8164(3) 0.6650(2) 0.1083(16) Uani 1 1 d . . . . .
O3 O 0.7679(5) 0.0990(3) 0.6255(3) 0.1420(17) Uani 1 1 d . . . . .
C1 C 0.2287(6) 0.2457(3) 0.6939(2) 0.0772(15) Uani 1 1 d . . . . .
N3 N 0.5138(5) 0.0827(3) 0.6302(2) 0.1071(16) Uani 1 1 d . . . . .
C2 C 0.1477(6) 0.3892(3) 0.5987(2) 0.0779(15) Uani 1 1 d . . . . .
C3 C 0.2543(6) 0.4122(3) 0.4878(3) 0.0795(16) Uani 1 1 d . . . . .
C4 C 0.1788(6) 0.3378(4) 0.8478(2) 0.0834(16) Uani 1 1 d . . . . .
C5 C 0.2766(9) 0.4537(5) 0.7408(3) 0.102(2) Uani 1 1 d . U . . .
H5A H 0.331851 0.419225 0.716275 0.122 Uiso 0.520(11) 1 calc R U P A 1
H5B H 0.280568 0.507313 0.729315 0.122 Uiso 0.480(11) 1 calc R U P A 2
C6 C 0.1466(6) 0.4169(3) 0.7369(2) 0.0804(13) Uani 1 1 d . . . . .
C7 C 0.2710(6) 0.3766(3) 0.5903(2) 0.0861(17) Uani 1 1 d . . . . .
H7 H 0.320493 0.359254 0.622502 0.103 Uiso 1 1 calc R U . . .
C8 C 0.0558(7) 0.5668(3) 0.6934(2) 0.0960(19) Uani 1 1 d . . . . .
C9 C 0.3372(6) 0.5125(4) 0.4272(3) 0.0901(18) Uani 1 1 d . . . . .
C10 C 0.0775(6) 0.4112(3) 0.5486(2) 0.0843(16) Uani 1 1 d . . . . .
H10 H -0.008562 0.419425 0.552194 0.101 Uiso 1 1 calc R U . . .
O4 O 0.1368(7) 0.8446(4) 1.1204(3) 0.132(2) Uani 0.772(5) 1 d . . P B 2
C11 C 0.3607(6) 0.3648(4) 0.3905(3) 0.0951(19) Uani 1 1 d . . . . .
C12 C 0.4139(7) 0.1343(4) 0.6533(3) 0.0941(19) Uani 1 1 d . . . . .
C13 C 0.3257(6) 0.3887(3) 0.5354(2) 0.0885(17) Uani 1 1 d . . . . .
H13 H 0.411617 0.380759 0.531080 0.106 Uiso 1 1 calc R U . . .
C14 C 0.1563(6) 0.5913(3) 0.6646(2) 0.0953(19) Uani 1 1 d . . . . .
H14 H 0.215445 0.551037 0.651104 0.114 Uiso 1 1 calc R U . . .
C15 C 0.1326(6) 0.4213(3) 0.4936(2) 0.0853(17) Uani 1 1 d . . . . .
H15 H 0.082994 0.434878 0.459806 0.102 Uiso 1 1 calc R U . . .
N4 N 0.401(3) 0.261(2) 0.9979(12) 0.123(5) Uani 0.571(4) 1 d . . P C 1
C16 C 0.3921(6) 0.5299(4) 0.3733(3) 0.0945(18) Uani 1 1 d . . . . .
C17 C 0.3114(6) 0.5811(3) 0.4725(3) 0.105(2) Uani 1 1 d . . . . .
H17 H 0.279105 0.572229 0.510755 0.126 Uiso 1 1 calc R U . . .
C18 C 0.0399(6) 0.8450(4) 0.6181(3) 0.0965(19) Uani 1 1 d . . . . .
C19 C 0.3405(6) 0.2490(3) 0.7258(3) 0.0928(19) Uani 1 1 d . . . . .
H19 H 0.356387 0.290377 0.762759 0.111 Uiso 1 1 calc R U . . .
C20 C 0.5921(8) 0.0505(4) 0.6724(3) 0.102(2) Uani 1 1 d . . . . .
C21 C 0.0360(6) 0.9298(4) 0.6200(3) 0.0986(19) Uani 1 1 d . . . . .
C22 C 0.2296(6) 0.2379(4) 0.9141(3) 0.101(2) Uani 1 1 d . . . . .
H22 H 0.213291 0.185249 0.925870 0.121 Uiso 1 1 calc R U . . .
C23 C -0.1265(6) 0.3418(3) 0.7203(2) 0.0924(15) Uani 1 1 d . . . . .
H23 H -0.224032 0.314730 0.714299 0.111 Uiso 1 1 calc R U . . .
C24 C 0.1576(6) 0.2604(4) 0.8649(2) 0.0986(19) Uani 1 1 d . . . . .
H24 H 0.094130 0.222550 0.842998 0.118 Uiso 1 1 calc R U . . .
C25 C 0.2096(6) 0.1804(3) 0.6423(3) 0.0978(19) Uani 1 1 d . . . . .
H25 H 0.131658 0.173750 0.619271 0.117 Uiso 1 1 calc R U . . .
C26 C 0.1556(7) 0.9597(4) 0.7154(3) 0.106(2) Uani 1 1 d . . . . .
C27 C 0.2992(6) 0.1255(4) 0.6237(3) 0.100(2) Uani 1 1 d . . . . .
H27 H 0.280833 0.080426 0.589428 0.120 Uiso 1 1 calc R U . . .
C28 C 0.1613(6) 0.8760(4) 0.7167(3) 0.106(2) Uani 1 1 d . . . . .
C29 C 0.3213(7) 0.2898(5) 0.9451(3) 0.097(2) Uani 1 1 d . . . . .
C30 C 0.0937(8) 0.7309(4) 0.6729(3) 0.103(2) Uani 1 1 d . . . . .
C31 C 0.4316(6) 0.1950(4) 0.7069(3) 0.105(2) Uani 1 1 d . . . . .
H31 H 0.508118 0.199433 0.731067 0.126 Uiso 1 1 calc R U . . .
C32 C 0.5675(8) 0.0945(4) 0.5737(3) 0.105(2) Uani 1 1 d . . . . .
C33 C 0.0704(7) 0.5365(4) 0.8487(3) 0.1012(19) Uani 1 1 d . . . . .
C34 C 0.1766(6) 0.6729(3) 0.6540(3) 0.105(2) Uani 1 1 d . . . . .
H34 H 0.247815 0.687177 0.633682 0.127 Uiso 1 1 calc R U . . .
C35 C 0.3398(6) 0.3666(4) 0.9306(3) 0.107(2) Uani 1 1 d . . . . .
H35 H 0.402136 0.404443 0.953588 0.128 Uiso 1 1 calc R U . . .
C36 C 0.2689(6) 0.3906(4) 0.8827(3) 0.1003(19) Uani 1 1 d . . . . .
H36 H 0.282911 0.445105 0.873689 0.120 Uiso 1 1 calc R U . . .
C37 C 0.7148(9) 0.0575(5) 0.6698(4) 0.115(2) Uani 1 1 d . . . . .
C38 C 0.4724(12) 0.1870(7) 0.9809(6) 0.117(6) Uani 0.571(4) 1 d G . P C 1
C39 C 0.5196(14) 0.1454(7) 1.0268(5) 0.151(7) Uani 0.571(4) 1 d G . P C 1
C40 C 0.5975(15) 0.0797(7) 1.0108(5) 0.186(9) Uani 0.571(4) 1 d G . P C 1
H40 H 0.629749 0.051266 1.042193 0.224 Uiso 0.571(4) 1 calc R U P C 1
C41 C 0.6282(15) 0.0555(8) 0.9489(6) 0.231(15) Uani 0.571(4) 1 d G . P C 1
H41 H 0.681514 0.010537 0.938027 0.277 Uiso 0.571(4) 1 calc R U P C 1
C42 C 0.5811(14) 0.0970(9) 0.9031(5) 0.130(6) Uani 0.571(4) 1 d G . P C 1
H42 H 0.602075 0.080503 0.860763 0.156 Uiso 0.571(4) 1 calc R U P C 1
C43 C 0.5031(14) 0.1628(8) 0.9190(5) 0.108(5) Uani 0.571(4) 1 d G . P C 1
H43 H 0.470869 0.191199 0.887665 0.130 Uiso 0.571(4) 1 calc R U P C 1
C44 C 0.0151(6) 0.5292(4) 0.9035(3) 0.0999(18) Uani 1 1 d . . . . .
H44 H -0.037836 0.481565 0.904392 0.120 Uiso 1 1 calc R U . . .
C45 C 0.4222(7) 0.3860(4) 0.3413(3) 0.110(2) Uani 1 1 d . . . . .
C46 C -0.0229(7) 0.7930(4) 0.5694(3) 0.119(2) Uani 1 1 d . . . . .
H46 H -0.019242 0.734095 0.566489 0.142 Uiso 1 1 calc R U . . .
N5 N 0.1151(8) 0.7284(4) 1.0085(3) 0.117(2) Uani 0.772(5) 1 d D . P B 2
C47 C 0.6914(9) 0.1008(4) 0.5726(4) 0.112(2) Uani 1 1 d . . . . .
C48 C 0.2085(12) 0.7744(7) 1.1119(5) 0.107(3) Uani 0.772(5) 1 d . . P B 2
C49 C 0.1969(10) 0.7146(6) 1.0553(5) 0.101(3) Uani 0.772(5) 1 d . . P B 2
C50 C -0.0338(7) 0.6265(4) 0.7093(3) 0.122(2) Uani 1 1 d . . . . .
H50 H -0.106462 0.611679 0.728231 0.146 Uiso 1 1 calc R U . . .
C51 C 0.4125(6) 0.6089(4) 0.3639(3) 0.114(2) Uani 1 1 d . . . . .
H51 H 0.447960 0.618107 0.326503 0.137 Uiso 1 1 calc R U . . .
C52 C 0.0359(7) 0.5907(4) 0.9574(3) 0.115(2) Uani 1 1 d . . . . .
H52A H 0.012121 0.580988 0.997077 0.138 Uiso 0.690(14) 1 calc R U P D 2
H52 H -0.025893 0.605670 0.986469 0.138 Uiso 0.310(14) 1 calc R U P D 1
C53 C -0.0163(8) 0.7071(4) 0.6973(3) 0.123(3) Uani 1 1 d . . . . .
H53 H -0.079390 0.746146 0.705639 0.148 Uiso 1 1 calc R U . . .
C54 C 0.5428(7) 0.0103(4) 0.7169(3) 0.121(2) Uani 1 1 d . . . . .
H54 H 0.455505 0.005110 0.719335 0.145 Uiso 1 1 calc R U . . .
C55 C 0.2662(12) 0.6450(9) 1.0537(7) 0.110(4) Uani 0.772(5) 1 d . . P B 2
H55 H 0.254288 0.600682 1.018385 0.131 Uiso 0.772(5) 1 calc R U P B 2
C56 C 0.3449(7) 0.2827(4) 0.3950(3) 0.118(2) Uani 1 1 d . . . . .
H56 H 0.297716 0.267357 0.427123 0.142 Uiso 1 1 calc R U . . .
B1 B 0.0825(7) 0.3820(4) 0.6601(3) 0.0814(15) Uani 1 1 d . . . . .
C57 C 0.3317(7) 0.6615(4) 0.4628(3) 0.125(2) Uani 1 1 d . . . . .
H57 H 0.311023 0.707592 0.493708 0.150 Uiso 1 1 calc R U . . .
C58 C -0.0316(7) 0.9607(4) 0.5750(3) 0.128(3) Uani 1 1 d . . . . .
H58 H -0.034541 1.019539 0.577257 0.154 Uiso 1 1 calc R U . . .
C59 C 0.2874(17) 0.7671(9) 1.1583(10) 0.140(6) Uani 0.772(5) 1 d . . P B 2
H59 H 0.296628 0.810131 1.194534 0.168 Uiso 0.772(5) 1 calc R U P B 2
B2 B -0.0236(7) 0.2990(4) 0.6677(3) 0.0849(16) Uani 1 1 d . . . . .
H2 H -0.047940 0.246065 0.627517 0.102 Uiso 1 1 calc R U . . .
C60 C 0.3827(7) 0.6758(4) 0.4078(4) 0.129(3) Uani 1 1 d . . . . .
H60 H 0.396487 0.731291 0.400860 0.154 Uiso 1 1 calc R U . . .
B3 B 0.0365(8) 0.4611(4) 0.7908(3) 0.0939(17) Uani 1 1 d . . . . .
C61 C 0.0585(12) 0.8586(6) 1.0704(5) 0.109(3) Uani 0.772(5) 1 d . . P B 2
C62 C 0.2016(7) 1.0194(5) 0.7637(3) 0.130(3) Uani 1 1 d . . . . .
H62 H 0.192664 1.077158 0.762963 0.157 Uiso 1 1 calc R U . . .
C63 C -0.0918(7) 0.8235(4) 0.5240(3) 0.127(2) Uani 1 1 d . . . . .
H63 H -0.136760 0.786010 0.490955 0.152 Uiso 1 1 calc R U . . .
B4 B 0.1227(7) 0.3069(4) 0.7105(3) 0.0805(15) Uani 1 1 d . . . . .
B5 B 0.0972(7) 0.3567(4) 0.7911(3) 0.0849(16) Uani 1 1 d . . . . .
C64 C 0.7528(8) 0.1114(4) 0.5180(4) 0.129(2) Uani 1 1 d . . . . .
H64 H 0.840699 0.115203 0.517981 0.155 Uiso 1 1 calc R U . . .
C65 C 0.6800(9) 0.1159(5) 0.4655(4) 0.138(3) Uani 1 1 d . . . . .
H65 H 0.717890 0.121213 0.427866 0.165 Uiso 1 1 calc R U . . .
B6 B -0.0131(7) 0.2837(4) 0.7472(3) 0.0863(16) Uani 1 1 d . . . . .
H6 H -0.029962 0.220530 0.759535 0.104 Uiso 1 1 calc R U . . .
B7 B 0.0270(7) 0.4761(4) 0.7092(3) 0.0915(17) Uani 1 1 d . . . . .
C66 C 0.2228(8) 0.8520(5) 0.7676(3) 0.147(3) Uani 1 1 d . . . . .
H66 H 0.228826 0.794400 0.769681 0.176 Uiso 1 1 calc R U . . .
C67 C 0.0901(12) 0.6633(6) 0.9515(4) 0.094(3) Uani 0.690(14) 1 d D . P B 2
C68 C 0.6216(9) -0.0228(5) 0.7586(4) 0.143(3) Uani 1 1 d . . . . .
H68 H 0.588439 -0.051008 0.789101 0.171 Uiso 1 1 calc R U . . .
C69 C -0.0945(8) 0.9075(5) 0.5270(3) 0.139(3) Uani 1 1 d . . . . .
H69 H -0.140425 0.929106 0.495525 0.167 Uiso 1 1 calc R U . . .
C70 C 0.0486(10) 0.8006(6) 1.0147(5) 0.113(3) Uani 0.772(5) 1 d . . P B 2
B8 B -0.0769(7) 0.4011(4) 0.6680(3) 0.0932(17) Uani 1 1 d . . . . .
H8 H -0.135919 0.414996 0.627540 0.112 Uiso 1 1 calc R U . . .
B9 B -0.1015(8) 0.4485(4) 0.7463(3) 0.0984(17) Uani 1 1 d . . . . .
H9 H -0.176428 0.493627 0.758016 0.118 Uiso 1 1 calc R U . . .
C71 C 0.5565(9) 0.1131(5) 0.4663(4) 0.148(3) Uani 1 1 d . . . . .
H71 H 0.507251 0.118594 0.429849 0.177 Uiso 1 1 calc R U . . .
C72 C 0.5004(8) 0.1020(5) 0.5202(3) 0.142(3) Uani 1 1 d . . . . .
H72 H 0.412446 0.099689 0.520008 0.170 Uiso 1 1 calc R U . . .
B10 B -0.0619(7) 0.3763(4) 0.7944(3) 0.0952(17) Uani 1 1 d . . . . .
H10A H -0.111273 0.373492 0.838103 0.114 Uiso 1 1 calc R U . . .
C73 C 0.7474(10) -0.0137(6) 0.7547(4) 0.163(4) Uani 1 1 d . . . . .
H73 H 0.801648 -0.035418 0.782886 0.196 Uiso 1 1 calc R U . . .
C74 C 0.7961(8) 0.0269(6) 0.7100(4) 0.153(3) Uani 1 1 d . . . . .
H74 H 0.883149 0.033471 0.707152 0.183 Uiso 1 1 calc R U . . .
C75 C 0.1227(13) 0.6115(6) 0.8446(6) 0.110(4) Uani 0.690(14) 1 d . . P B 2
H75 H 0.147625 0.621272 0.805192 0.132 Uiso 0.690(14) 1 calc R U P D 2
C76 C 0.3980(9) 0.2212(5) 0.3525(4) 0.171(4) Uani 1 1 d . . . . .
H76 H 0.387634 0.163756 0.355306 0.205 Uiso 1 1 calc R U . . .
C77 C 0.2751(9) 0.9131(6) 0.8153(4) 0.166(4) Uani 1 1 d . . . . .
H77 H 0.320965 0.897403 0.849379 0.200 Uiso 1 1 calc R U . . .
C78 C 0.3513(12) 0.6370(8) 1.1006(8) 0.134(4) Uani 0.772(5) 1 d . . P B 2
H78 H 0.404291 0.591172 1.095357 0.161 Uiso 0.772(5) 1 calc R U P B 2
C79 C 0.2622(9) 0.9941(6) 0.8142(4) 0.158(3) Uani 1 1 d . . . . .
H79 H 0.295124 1.035070 0.848638 0.190 Uiso 1 1 calc R U . . .
C80 C 0.4758(8) 0.3262(5) 0.3002(3) 0.161(3) Uani 1 1 d . . . . .
H80 H 0.520407 0.341395 0.267140 0.194 Uiso 1 1 calc R U . . .
C81 C 0.3602(12) 0.6941(10) 1.1545(7) 0.160(6) Uani 0.772(5) 1 d . . P B 2
H81 H 0.413172 0.686382 1.189101 0.192 Uiso 0.772(5) 1 calc R U P B 2
C82 C 0.1409(14) 0.6746(6) 0.8970(5) 0.119(4) Uani 0.690(14) 1 d . . P B 2
H82 H 0.187545 0.724716 0.895217 0.143 Uiso 0.690(14) 1 calc R U P D 2
C83 C -0.0070(10) 0.9297(5) 1.0794(5) 0.132(4) Uani 0.772(5) 1 d . . P B 2
H83 H 0.004349 0.968780 1.117859 0.158 Uiso 0.772(5) 1 calc R U P B 2
C84 C 0.4655(11) 0.2450(6) 0.3065(4) 0.205(5) Uani 1 1 d . . . . .
H84 H 0.505596 0.203804 0.278562 0.246 Uiso 1 1 calc R U . . .
C85 C -0.1014(11) 0.8897(6) 0.9775(5) 0.167(5) Uani 0.772(5) 1 d . . P B 2
H85 H -0.156693 0.900083 0.944684 0.200 Uiso 0.772(5) 1 calc R U P B 2
C86 C -0.0881(11) 0.9444(6) 1.0336(5) 0.149(4) Uani 0.772(5) 1 d . . P B 2
H86 H -0.135821 0.992843 1.040443 0.179 Uiso 0.772(5) 1 calc R U P B 2
C87 C -0.0324(10) 0.8187(5) 0.9696(4) 0.141(4) Uani 0.772(5) 1 d . . P B 2
H87 H -0.042237 0.780710 0.930653 0.169 Uiso 0.772(5) 1 calc R U P B 2
O5 O 0.5003(10) 0.1738(6) 1.0852(3) 0.148(3) Uani 0.571(4) 1 d . U P C 1
C88 C 0.4022(14) 0.2208(9) 1.0984(6) 0.138(3) Uani 0.571(4) 1 d . U P C 1
C89 C 0.3412(14) 0.2573(9) 1.0545(6) 0.134(3) Uani 0.571(4) 1 d . U P C 1
O6 O 0.5990(11) 0.2602(8) 1.0728(5) 0.150(4) Uani 0.429(4) 1 d . U P C 2
C90 C 0.3591(14) 0.2295(9) 1.1565(6) 0.156(3) Uani 0.571(4) 1 d . U P C 1
H90 H 0.398374 0.201123 1.186087 0.188 Uiso 0.571(4) 1 calc R U P C 1
C91 C 0.2443(14) 0.3054(9) 1.0722(6) 0.153(3) Uani 0.571(4) 1 d . U P C 1
H91 H 0.200086 0.329712 1.041629 0.184 Uiso 0.571(4) 1 calc R U P C 1
C92 C 0.2625(14) 0.2770(9) 1.1742(7) 0.168(4) Uani 0.571(4) 1 d . U P C 1
H92 H 0.233273 0.279969 1.214993 0.202 Uiso 0.571(4) 1 calc R U P C 1
C93 C 0.5144(9) 0.3181(7) 1.0886(5) 0.131(4) Uani 0.429(4) 1 d G U P C 2
C94 C 0.4081(10) 0.3222(7) 1.0507(4) 0.115(4) Uani 0.429(4) 1 d G U P C 2
C95 C 0.3221(8) 0.3818(7) 1.0695(4) 0.119(4) Uani 0.429(4) 1 d G U P C 2
H95 H 0.249460 0.384616 1.043616 0.143 Uiso 0.429(4) 1 calc R U P C 2
C96 C 0.3425(9) 0.4375(7) 1.1263(4) 0.133(4) Uani 0.429(4) 1 d G U P C 2
H96 H 0.283689 0.478284 1.139187 0.159 Uiso 0.429(4) 1 calc R U P C 2
C97 C 0.4488(10) 0.4334(7) 1.1642(4) 0.135(4) Uani 0.429(4) 1 d G U P C 2
H97 H 0.462670 0.471468 1.203012 0.163 Uiso 0.429(4) 1 calc R U P C 2
C98 C 0.5348(8) 0.3738(7) 1.1454(4) 0.137(4) Uani 0.429(4) 1 d G U P C 2
H98 H 0.607424 0.370984 1.171266 0.164 Uiso 0.429(4) 1 calc R U P C 2
C99 C 0.2076(14) 0.3204(9) 1.1338(7) 0.167(4) Uani 0.571(4) 1 d . U P C 1
H99 H 0.146443 0.359417 1.146727 0.200 Uiso 0.571(4) 1 calc R U P C 1
C100 C 0.240(3) 0.6429(18) 0.9144(11) 0.141(11) Uani 0.310(14) 1 d . . P B 1
H100 H 0.307970 0.681639 0.915669 0.169 Uiso 0.310(14) 1 calc R U P D 1
C101 C 0.178(3) 0.6356(17) 0.9667(10) 0.117(5) Uani 0.310(14) 1 d D U P B 1
C102 C 0.193(3) 0.5871(15) 0.8560(12) 0.099(6) Uani 0.310(14) 1 d . . P B 1
H102 H 0.242863 0.582280 0.820742 0.119 Uiso 0.310(14) 1 calc R U P D 1
C103 C 0.5666(14) 0.1954(7) 1.0208(6) 0.105(6) Uani 0.429(4) 1 d G . P C 2
C104 C 0.6413(13) 0.1269(8) 1.0121(7) 0.122(7) Uani 0.429(4) 1 d G . P C 2
H104 H 0.705521 0.122418 1.042697 0.147 Uiso 0.429(4) 1 calc R U P C 2
C105 C 0.6221(14) 0.0649(7) 0.9587(7) 0.117(8) Uani 0.429(4) 1 d G . P C 2
H105 H 0.673246 0.018130 0.952738 0.140 Uiso 0.429(4) 1 calc R U P C 2
C106 C 0.5282(16) 0.0715(9) 0.9139(7) 0.159(11) Uani 0.429(4) 1 d G . P C 2
H106 H 0.515111 0.029124 0.877393 0.190 Uiso 0.429(4) 1 calc R U P C 2
C107 C 0.4534(15) 0.1399(10) 0.9226(7) 0.121(9) Uani 0.429(4) 1 d G . P C 2
H107 H 0.389248 0.144406 0.892006 0.145 Uiso 0.429(4) 1 calc R U P C 2
C108 C 0.4726(14) 0.2019(8) 0.9760(7) 0.086(5) Uani 0.429(4) 1 d G . P C 2
N6 N 0.393(4) 0.268(2) 0.9883(13) 0.106(6) Uani 0.429(4) 1 d . . P C 2
O7 O 0.3185(11) 0.5110(7) 0.7658(6) 0.171(5) Uani 0.520(11) 1 d . U P A 1
O8 O 0.3622(11) 0.4345(8) 0.7531(7) 0.156(4) Uani 0.480(11) 1 d . U P A 2
O9 O 0.303(5) 0.740(3) 1.1598(18) 0.129(6) Uani 0.228(5) 1 d . U P B 1
N7 N 0.239(4) 0.678(2) 1.0291(12) 0.123(5) Uani 0.228(5) 1 d D U P B 1
C109 C 0.325(6) 0.660(4) 1.129(2) 0.124(5) Uani 0.228(5) 1 d . U P B 1
C110 C 0.307(7) 0.632(4) 1.066(2) 0.124(5) Uani 0.228(5) 1 d . U P B 1
C111 C 0.381(3) 0.616(2) 1.1719(14) 0.125(6) Uani 0.228(5) 1 d . U P B 1
H111 H 0.399455 0.641426 1.214441 0.149 Uiso 0.228(5) 1 calc R U P B 1
C112 C 0.208(4) 0.786(2) 1.1264(14) 0.127(6) Uani 0.228(5) 1 d G U P B 1
C113 C 0.179(4) 0.7511(18) 1.0636(15) 0.125(5) Uani 0.228(5) 1 d G U P B 1
C114 C 0.104(3) 0.792(2) 1.0269(10) 0.127(6) Uani 0.228(5) 1 d G U P B 1
H114 H 0.084171 0.768749 0.984005 0.152 Uiso 0.228(5) 1 calc R U P B 1
C115 C 0.056(3) 0.869(2) 1.0530(12) 0.132(7) Uani 0.228(5) 1 d G U P B 1
H115 H 0.004671 0.897026 1.027862 0.158 Uiso 0.228(5) 1 calc R U P B 1
C116 C 0.085(3) 0.9034(15) 1.1157(12) 0.134(6) Uani 0.228(5) 1 d G U P B 1
H116 H 0.052682 0.955528 1.133530 0.161 Uiso 0.228(5) 1 calc R U P B 1
C117 C 0.161(3) 0.862(2) 1.1524(10) 0.130(6) Uani 0.228(5) 1 d G U P B 1
H117 H 0.180193 0.885754 1.195343 0.156 Uiso 0.228(5) 1 calc R U P B 1
C118 C 0.382(3) 0.501(2) 1.0907(13) 0.124(6) Uani 0.228(5) 1 d . U P B 1
H118 H 0.409630 0.446289 1.076090 0.149 Uiso 0.228(5) 1 calc R U P B 1
C119 C 0.405(3) 0.542(2) 1.1528(13) 0.125(6) Uani 0.228(5) 1 d . U P B 1
H119 H 0.441051 0.511701 1.182025 0.150 Uiso 0.228(5) 1 calc R U P B 1
C120 C 0.316(3) 0.546(2) 1.0506(13) 0.124(6) Uani 0.228(5) 1 d . U P B 1
H120 H 0.277414 0.516669 1.012200 0.148 Uiso 0.228(5) 1 calc R U P B 1

loop_
_atom_site_aniso_label
_atom_site_aniso_U_11
_atom_site_aniso_U_22
_atom_site_aniso_U_33
_atom_site_aniso_U_23
_atom_site_aniso_U_13
_atom_site_aniso_U_12
O1 0.183(5) 0.068(3) 0.123(3) 0.018(2) -0.017(3) 0.022(3)
O2 0.180(5) 0.117(3) 0.095(3) 0.037(2) 0.048(3) 0.033(3)
N1 0.161(5) 0.075(2) 0.069(3) 0.023(2) 0.035(3) 0.030(3)
N2 0.170(5) 0.068(3) 0.089(3) 0.020(2) -0.006(3) 0.028(3)
O3 0.145(4) 0.152(4) 0.132(4) 0.038(3) -0.008(3) 0.013(3)
C1 0.112(4) 0.062(3) 0.062(3) 0.020(2) 0.005(3) 0.022(3)
N3 0.136(4) 0.100(4) 0.089(3) 0.016(3) 0.010(3) 0.053(3)
C2 0.117(4) 0.056(3) 0.065(3) 0.017(2) 0.012(3) 0.028(3)
C3 0.113(4) 0.068(3) 0.062(3) 0.020(3) 0.011(3) 0.022(4)
C4 0.113(5) 0.078(3) 0.062(3) 0.012(3) 0.016(3) 0.024(3)
C5 0.134(4) 0.068(4) 0.103(5) 0.016(4) -0.004(4) 0.008(4)
C6 0.130(4) 0.058(3) 0.057(3) 0.015(2) 0.015(3) 0.024(3)
C7 0.117(4) 0.084(4) 0.061(3) 0.021(3) 0.005(3) 0.024(4)
C8 0.158(6) 0.075(3) 0.066(4) 0.026(3) 0.036(4) 0.048(3)
C9 0.124(5) 0.074(3) 0.077(4) 0.024(3) 0.010(3) 0.022(3)
C10 0.111(4) 0.077(4) 0.071(3) 0.024(3) 0.014(3) 0.031(3)
O4 0.153(6) 0.097(4) 0.135(5) -0.017(4) 0.004(4) 0.039(4)
C11 0.138(6) 0.089(3) 0.064(3) 0.021(3) 0.015(3) 0.045(4)
C12 0.121(5) 0.077(4) 0.088(4) 0.018(3) 0.011(3) 0.037(4)
C13 0.109(4) 0.094(4) 0.067(3) 0.020(3) 0.014(3) 0.031(4)
C14 0.148(6) 0.069(3) 0.076(4) 0.021(3) 0.024(4) 0.035(4)
C15 0.118(4) 0.079(4) 0.062(3) 0.017(3) 0.008(3) 0.027(4)
N4 0.131(10) 0.162(10) 0.077(7) 0.023(6) -0.010(5) 0.055(8)
C16 0.110(5) 0.095(3) 0.086(4) 0.034(3) 0.006(3) 0.020(4)
C17 0.155(6) 0.076(3) 0.088(4) 0.022(3) 0.011(4) 0.023(4)
C18 0.147(6) 0.067(3) 0.080(4) 0.022(3) 0.008(3) 0.021(3)
C19 0.121(5) 0.080(4) 0.075(4) 0.007(3) -0.001(3) 0.032(3)
C20 0.127(5) 0.086(5) 0.091(4) 0.005(3) -0.001(4) 0.047(4)
C21 0.139(6) 0.073(3) 0.088(4) 0.023(3) 0.008(3) 0.022(3)
C22 0.123(6) 0.107(5) 0.079(4) 0.039(3) -0.006(3) 0.011(4)
C23 0.120(4) 0.091(3) 0.076(3) 0.032(3) 0.017(3) 0.032(3)
C24 0.137(5) 0.090(4) 0.070(4) 0.024(3) -0.012(3) 0.012(4)
C25 0.126(5) 0.074(4) 0.089(4) 0.003(3) -0.006(3) 0.036(3)
C26 0.147(6) 0.078(3) 0.090(4) 0.009(3) 0.006(4) 0.026(4)
C27 0.126(5) 0.081(4) 0.090(4) 0.002(3) 0.002(3) 0.036(4)
C28 0.152(6) 0.087(3) 0.080(4) 0.016(3) 0.004(3) 0.033(4)
C29 0.107(5) 0.115(4) 0.067(4) 0.011(3) -0.005(3) 0.033(4)
C30 0.170(6) 0.075(3) 0.071(4) 0.023(3) 0.013(4) 0.037(3)
C31 0.130(5) 0.106(5) 0.078(4) 0.013(3) -0.004(3) 0.049(4)
C32 0.132(5) 0.092(4) 0.091(4) 0.008(4) 0.010(3) 0.038(5)
C33 0.168(6) 0.069(3) 0.074(3) 0.019(2) 0.033(3) 0.027(3)
C34 0.158(6) 0.074(3) 0.092(4) 0.025(3) 0.027(4) 0.031(3)
C35 0.123(5) 0.109(4) 0.080(4) -0.004(3) 0.000(3) 0.015(4)
C36 0.132(6) 0.093(4) 0.075(4) 0.012(3) 0.012(3) 0.013(3)
C37 0.129(5) 0.107(5) 0.107(5) 0.013(4) -0.008(4) 0.028(5)
C38 0.138(14) 0.138(11) 0.071(6) 0.008(7) -0.022(7) 0.040(9)
C39 0.242(18) 0.130(12) 0.085(5) 0.017(7) -0.003(8) 0.085(12)
C40 0.28(2) 0.162(15) 0.120(9) 0.024(10) 0.016(12) 0.118(15)
C41 0.38(4) 0.19(2) 0.129(11) 0.017(11) 0.039(14) 0.15(2)
C42 0.171(16) 0.101(10) 0.119(9) 0.012(8) 0.035(9) 0.007(8)
C43 0.127(13) 0.108(10) 0.088(6) 0.015(7) 0.015(7) -0.003(8)
C44 0.145(5) 0.087(4) 0.075(3) 0.024(3) 0.024(3) 0.038(3)
C45 0.158(6) 0.104(4) 0.076(4) 0.024(3) 0.030(4) 0.042(4)
C46 0.191(7) 0.077(4) 0.090(4) 0.026(3) -0.007(4) 0.003(4)
N5 0.167(7) 0.089(4) 0.094(4) 0.006(3) 0.026(4) 0.042(4)
C47 0.132(5) 0.091(5) 0.114(4) 0.015(4) 0.008(4) 0.034(5)
C48 0.101(8) 0.092(5) 0.119(6) -0.009(5) 0.018(5) 0.012(5)
C49 0.112(7) 0.082(6) 0.106(5) 0.001(4) 0.024(5) 0.009(5)
C50 0.176(6) 0.089(4) 0.120(5) 0.045(4) 0.059(5) 0.059(4)
C51 0.132(6) 0.106(4) 0.119(5) 0.056(4) 0.010(4) 0.020(5)
C52 0.169(6) 0.095(4) 0.083(4) 0.015(3) 0.033(4) 0.019(4)
C53 0.178(7) 0.088(4) 0.122(5) 0.046(4) 0.048(5) 0.066(4)
C54 0.151(6) 0.119(6) 0.098(5) 0.021(4) 0.014(4) 0.060(4)
C55 0.108(9) 0.094(6) 0.118(8) -0.009(6) 0.022(5) 0.018(5)
C56 0.192(7) 0.084(3) 0.083(4) 0.019(3) 0.026(4) 0.045(4)
B1 0.115(4) 0.068(3) 0.066(3) 0.020(2) 0.008(3) 0.029(3)
C57 0.179(7) 0.076(3) 0.120(5) 0.020(4) 0.004(5) 0.005(4)
C58 0.204(8) 0.076(4) 0.110(5) 0.032(3) -0.015(4) 0.031(4)
C59 0.108(9) 0.131(10) 0.160(8) -0.023(7) -0.016(6) 0.032(8)
B2 0.111(4) 0.081(3) 0.069(3) 0.025(3) 0.008(3) 0.027(3)
C60 0.171(7) 0.093(4) 0.133(6) 0.052(4) 0.002(5) 0.016(5)
B3 0.147(5) 0.075(3) 0.068(3) 0.025(2) 0.028(3) 0.033(3)
C61 0.139(8) 0.082(5) 0.109(6) 0.010(4) 0.037(5) 0.025(5)
C62 0.171(7) 0.107(4) 0.106(5) -0.002(4) 0.000(4) 0.020(5)
C63 0.195(7) 0.097(4) 0.093(4) 0.034(4) -0.009(4) 0.001(5)
B4 0.118(4) 0.064(3) 0.062(3) 0.015(2) 0.004(3) 0.022(3)
B5 0.130(4) 0.068(3) 0.062(3) 0.020(2) 0.017(3) 0.020(3)
C64 0.154(6) 0.105(5) 0.137(5) 0.033(5) 0.029(4) 0.035(5)
C65 0.177(7) 0.117(6) 0.124(5) 0.022(5) 0.024(5) 0.053(6)
B6 0.116(4) 0.082(3) 0.066(3) 0.024(3) 0.005(3) 0.027(3)
B7 0.143(5) 0.074(3) 0.066(3) 0.024(3) 0.028(3) 0.042(3)
C66 0.229(9) 0.122(5) 0.090(5) 0.023(4) -0.020(5) 0.048(5)
C67 0.135(9) 0.076(4) 0.077(4) 0.017(3) 0.030(5) 0.047(4)
C68 0.189(7) 0.133(6) 0.112(5) 0.028(4) 0.002(6) 0.072(6)
C69 0.222(8) 0.098(4) 0.101(5) 0.034(4) -0.018(5) 0.012(5)
C70 0.169(10) 0.073(5) 0.101(5) 0.013(4) 0.035(5) 0.033(5)
B8 0.123(4) 0.092(4) 0.077(3) 0.035(3) 0.026(3) 0.041(3)
B9 0.142(5) 0.085(3) 0.080(4) 0.032(3) 0.027(3) 0.043(3)
C71 0.178(7) 0.165(7) 0.112(5) 0.042(5) 0.023(5) 0.057(7)
C72 0.159(6) 0.175(7) 0.097(4) 0.032(5) 0.006(4) 0.055(6)
B10 0.134(4) 0.086(4) 0.074(3) 0.029(3) 0.016(3) 0.030(3)
C73 0.185(7) 0.211(9) 0.102(6) 0.037(5) 0.001(6) 0.092(8)
C74 0.150(6) 0.198(9) 0.114(6) 0.029(5) 0.001(5) 0.082(6)
C75 0.188(11) 0.064(4) 0.084(6) 0.013(4) 0.053(8) 0.033(5)
C76 0.303(11) 0.098(5) 0.120(6) 0.017(4) 0.070(6) 0.073(6)
C77 0.248(10) 0.144(6) 0.102(5) 0.019(5) -0.035(6) 0.029(7)
C78 0.119(10) 0.123(8) 0.148(9) -0.011(6) 0.003(7) 0.027(7)
C79 0.226(9) 0.139(5) 0.099(5) -0.004(5) -0.016(5) 0.029(7)
C80 0.249(9) 0.140(5) 0.111(5) 0.031(5) 0.084(5) 0.077(7)
C81 0.122(10) 0.154(10) 0.175(9) -0.041(7) -0.034(8) 0.051(8)
C82 0.207(13) 0.062(5) 0.095(5) 0.012(4) 0.056(7) 0.029(6)
C83 0.175(10) 0.085(6) 0.136(7) 0.009(5) 0.040(6) 0.043(5)
C84 0.357(13) 0.140(5) 0.140(7) 0.037(6) 0.116(7) 0.122(8)
C85 0.275(12) 0.113(7) 0.122(7) 0.025(5) 0.029(7) 0.091(8)
C86 0.222(11) 0.104(7) 0.131(7) 0.028(5) 0.046(7) 0.072(7)
C87 0.233(10) 0.100(6) 0.097(6) 0.024(5) 0.027(5) 0.068(6)
O5 0.202(7) 0.165(7) 0.084(4) 0.033(4) 0.005(5) 0.080(6)
C88 0.170(6) 0.153(6) 0.100(5) 0.042(5) 0.012(4) 0.060(5)
C89 0.163(6) 0.151(6) 0.097(5) 0.035(5) 0.011(4) 0.059(5)
O6 0.142(7) 0.165(7) 0.129(7) -0.016(5) -0.020(5) 0.062(6)
C90 0.189(6) 0.181(6) 0.112(5) 0.047(5) 0.020(5) 0.065(5)
C91 0.176(6) 0.171(6) 0.124(5) 0.041(5) 0.024(5) 0.071(5)
C92 0.193(6) 0.195(7) 0.128(5) 0.043(5) 0.030(5) 0.071(5)
C93 0.131(8) 0.169(8) 0.084(6) -0.009(6) -0.014(5) 0.062(7)
C94 0.120(8) 0.157(8) 0.061(5) -0.004(6) 0.002(5) 0.060(7)
C95 0.122(8) 0.160(9) 0.064(6) -0.015(6) 0.002(6) 0.062(7)
C96 0.141(9) 0.167(9) 0.075(7) -0.020(6) -0.007(6) 0.058(7)
C97 0.141(9) 0.168(9) 0.085(7) -0.011(6) -0.009(6) 0.052(7)
C98 0.135(8) 0.174(9) 0.089(6) -0.011(6) -0.012(6) 0.050(7)
C99 0.188(6) 0.193(7) 0.131(6) 0.041(5) 0.035(5) 0.078(5)
C100 0.200(18) 0.13(2) 0.081(8) -0.007(9) 0.045(9) -0.024(17)
C101 0.160(10) 0.128(11) 0.066(7) 0.017(7) 0.021(6) 0.019(8)
C102 0.159(11) 0.070(12) 0.070(8) 0.010(9) 0.031(9) 0.032(9)
C103 0.119(11) 0.111(9) 0.090(8) 0.028(6) 0.000(7) 0.050(9)
C104 0.139(14) 0.110(11) 0.131(12) 0.045(7) 0.017(9) 0.058(11)
C105 0.105(16) 0.091(11) 0.162(15) 0.034(8) 0.014(10) 0.036(12)
C106 0.17(2) 0.124(15) 0.174(16) 0.009(11) -0.019(13) 0.085(16)
C107 0.144(19) 0.112(12) 0.104(10) 0.006(8) -0.005(10) 0.064(13)
C108 0.101(12) 0.098(9) 0.069(8) 0.034(5) 0.018(6) 0.033(8)
N6 0.115(10) 0.135(10) 0.063(7) -0.002(5) 0.000(6) 0.061(9)
O7 0.173(8) 0.108(7) 0.209(9) -0.035(6) 0.037(7) -0.023(6)
O8 0.133(6) 0.102(8) 0.228(10) 0.017(7) -0.003(7) 0.015(6)
O9 0.164(13) 0.126(11) 0.094(8) 0.010(7) 0.003(9) 0.006(9)
N7 0.165(10) 0.126(10) 0.078(7) 0.018(6) 0.010(7) 0.019(8)
C109 0.160(12) 0.126(11) 0.084(8) 0.013(7) -0.004(8) 0.009(9)
C110 0.163(11) 0.125(10) 0.081(7) 0.015(7) 0.000(8) 0.015(9)
C111 0.154(13) 0.131(12) 0.085(9) 0.014(8) -0.010(9) 0.005(10)
C112 0.167(12) 0.123(11) 0.090(8) 0.013(7) 0.011(9) 0.009(9)
C113 0.164(12) 0.122(11) 0.088(8) 0.015(7) 0.010(8) 0.014(8)
C114 0.166(13) 0.121(12) 0.096(10) 0.023(9) 0.013(10) 0.014(10)
C115 0.171(14) 0.121(13) 0.107(11) 0.025(10) 0.022(11) 0.014(10)
C116 0.174(14) 0.122(13) 0.108(11) 0.021(9) 0.025(11) 0.010(10)
C117 0.171(14) 0.120(12) 0.100(10) 0.016(8) 0.023(10) 0.007(10)
C118 0.155(13) 0.130(12) 0.085(10) 0.021(8) -0.014(10) 0.011(10)
C119 0.152(13) 0.132(12) 0.087(9) 0.016(9) -0.013(10) 0.009(10)
C120 0.158(12) 0.126(11) 0.083(9) 0.015(8) -0.013(9) 0.017(9)

loop_
_atom_type_symbol
_atom_type_description
_atom_type_scat_dispersion_real
_atom_type_scat_dispersion_imag
_atom_type_scat_source
C C 0.0137 0.0067 'International Tables Vol C Tables 4.2.6.8 and 6.1.1.4'
H H 0.0000 0.0000 'International Tables Vol C Tables 4.2.6.8 and 6.1.1.4'
B B 0.0070 0.0029 'International Tables Vol C Tables 4.2.6.8 and 6.1.1.4'
N N 0.0241 0.0134 'International Tables Vol C Tables 4.2.6.8 and 6.1.1.4'
O O 0.0389 0.0241 'International Tables Vol C Tables 4.2.6.8 and 6.1.1.4'

loop_
_geom_angle_atom_site_label_1
_geom_angle_atom_site_label_2
_geom_angle_atom_site_label_3
_geom_angle
_geom_angle_site_symmetry_1
_geom_angle_site_symmetry_3
_geom_angle_publ_flag
C26 O1 C21 117.0(5) . . ?
C45 O2 C16 117.7(5) . . ?
C9 N1 C3 119.0(4) . . ?
C11 N1 C3 121.1(5) . . ?
C11 N1 C9 119.1(5) . . ?
C18 N2 C28 118.3(5) . . ?
C18 N2 C30 120.0(6) . . ?
C28 N2 C30 118.0(5) . . ?
C47 O3 C37 114.6(7) . . ?
C19 C1 C25 115.4(5) . . ?
C19 C1 B4 125.8(5) . . ?
C25 C1 B4 118.9(6) . . ?
C20 N3 C12 119.8(5) . . ?
C20 N3 C32 115.2(6) . . ?
C32 N3 C12 119.2(5) . . ?
C7 C2 C10 116.9(5) . . ?
C7 C2 B1 124.5(5) . . ?
C10 C2 B1 118.6(5) . . ?
C13 C3 N1 119.6(6) . . ?
C15 C3 N1 120.5(6) . . ?
C15 C3 C13 119.8(6) . . ?
C24 C4 B5 117.0(6) . . ?
C36 C4 C24 116.9(6) . . ?
C36 C4 B5 126.2(6) . . ?
C6 C5 H5A 113.9 . . ?
C6 C5 H5B 112.6 . . ?
O7 C5 H5A 113.9 . . ?
O7 C5 C6 132.1(11) . . ?
O8 C5 H5B 112.6 . . ?
O8 C5 C6 134.8(12) . . ?
C5 C6 B1 114.5(5) . . ?
C5 C6 B3 120.9(5) . . ?
C5 C6 B4 118.0(5) . . ?
C5 C6 B5 121.5(5) . . ?
C5 C6 B7 117.0(5) . . ?
B1 C6 B3 113.6(5) . . ?
B1 C6 B4 62.5(3) . . ?
B1 C6 B7 62.4(3) . . ?
B4 C6 B3 113.6(5) . . ?
B4 C6 B7 113.4(5) . . ?
B5 C6 B1 114.0(5) . . ?
B5 C6 B3 62.6(3) . . ?
B5 C6 B4 62.2(3) . . ?
B5 C6 B7 113.3(5) . . ?
B7 C6 B3 61.6(3) . . ?
C2 C7 H7 119.1 . . ?
C2 C7 C13 121.8(5) . . ?
C13 C7 H7 119.1 . . ?
C14 C8 C50 117.0(6) . . ?
C14 C8 B7 126.7(5) . . ?
C50 C8 B7 116.2(6) . . ?
N1 C9 C16 119.6(5) . . ?
C17 C9 N1 123.7(6) . . ?
C17 C9 C16 116.7(6) . . ?
C2 C10 H10 119.6 . . ?
C15 C10 C2 120.8(6) . . ?
C15 C10 H10 119.6 . . ?
C48 O4 C61 119.0(7) . . ?
C45 C11 N1 118.0(6) . . ?
C56 C11 N1 122.3(6) . . ?
C56 C11 C45 119.6(6) . . ?
C27 C12 N3 122.0(6) . . ?
C27 C12 C31 117.0(6) . . ?
C31 C12 N3 121.0(6) . . ?
C3 C13 C7 119.6(6) . . ?
C3 C13 H13 120.2 . . ?
C7 C13 H13 120.2 . . ?
C8 C14 H14 118.4 . . ?
C8 C14 C34 123.2(6) . . ?
C34 C14 H14 118.4 . . ?
C3 C15 C10 121.0(6) . . ?
C3 C15 H15 119.5 . . ?
C10 C15 H15 119.5 . . ?
C38 N4 C29 118(2) . . ?
C89 N4 C29 116(2) . . ?
C89 N4 C38 109.9(18) . . ?
O2 C16 C9 120.1(6) . . ?
C51 C16 O2 117.7(6) . . ?
C51 C16 C9 122.2(6) . . ?
C9 C17 H17 119.5 . . ?
C57 C17 C9 121.0(6) . . ?
C57 C17 H17 119.5 . . ?
C21 C18 N2 118.9(6) . . ?
C46 C18 N2 123.2(6) . . ?
C46 C18 C21 117.9(6) . . ?
C1 C19 H19 118.7 . . ?
C1 C19 C31 122.6(6) . . ?
C31 C19 H19 118.7 . . ?
C37 C20 N3 120.6(8) . . ?
C37 C20 C54 119.2(8) . . ?
C54 C20 N3 120.2(8) . . ?
C18 C21 O1 123.0(6) . . ?
C58 C21 O1 116.1(6) . . ?
C58 C21 C18 120.8(7) . . ?
C24 C22 H22 119.5 . . ?
C29 C22 H22 119.5 . . ?
C29 C22 C24 120.9(7) . . ?
B2 C23 H23 117.8 . . ?
B2 C23 B6 62.8(3) . . ?
B2 C23 B8 62.5(3) . . ?
B2 C23 B9 113.8(5) . . ?
B6 C23 H23 118.1 . . ?
B6 C23 B9 113.4(5) . . ?
B8 C23 H23 118.8 . . ?
B8 C23 B6 113.7(5) . . ?
B8 C23 B9 61.9(4) . . ?
B9 C23 H23 118.8 . . ?
B10 C23 H23 118.9 . . ?
B10 C23 B2 113.9(5) . . ?
B10 C23 B6 62.3(3) . . ?
B10 C23 B8 112.6(5) . . ?
B10 C23 B9 61.6(4) . . ?
C4 C24 C22 120.3(6) . . ?
C4 C24 H24 119.9 . . ?
C22 C24 H24 119.9 . . ?
C1 C25 H25 118.8 . . ?
C27 C25 C1 122.3(6) . . ?
C27 C25 H25 118.8 . . ?
C28 C26 O1 122.2(6) . . ?
C62 C26 O1 115.6(6) . . ?
C62 C26 C28 122.2(7) . . ?
C12 C27 C25 121.2(6) . . ?
C12 C27 H27 119.4 . . ?
C25 C27 H27 119.4 . . ?
C26 C28 N2 119.6(6) . . ?
C26 C28 C66 118.7(7) . . ?
C66 C28 N2 121.7(6) . . ?
C22 C29 N4 119.0(15) . . ?
C22 C29 C35 119.4(7) . . ?
C35 C29 N4 121.6(15) . . ?
N6 C29 C22 122(2) . . ?
N6 C29 C35 119(2) . . ?
C34 C30 N2 122.3(7) . . ?
C34 C30 C53 119.7(6) . . ?
C53 C30 N2 117.9(6) . . ?
C12 C31 H31 119.4 . . ?
C19 C31 C12 121.1(6) . . ?
C19 C31 H31 119.4 . . ?
C47 C32 N3 118.9(8) . . ?
C47 C32 C72 117.2(9) . . ?
C72 C32 N3 124.0(8) . . ?
C44 C33 B3 114.8(6) . . ?
C44 C33 C102 116.4(11) . . ?
C75 C33 C44 117.9(7) . . ?
C75 C33 B3 125.6(7) . . ?
C102 C33 B3 122.4(11) . . ?
C14 C34 H34 120.4 . . ?
C30 C34 C14 119.2(7) . . ?
C30 C34 H34 120.4 . . ?
C29 C35 H35 119.7 . . ?
C29 C35 C36 120.6(7) . . ?
C36 C35 H35 119.7 . . ?
C4 C36 C35 121.7(7) . . ?
C4 C36 H36 119.1 . . ?
C35 C36 H36 119.1 . . ?
C20 C37 O3 120.6(8) . . ?
C20 C37 C74 123.0(9) . . ?
C74 C37 O3 116.4(9) . . ?
C39 C38 N4 120.5(13) . . ?
C39 C38 C43 120.0 . . ?
C43 C38 N4 119.2(13) . . ?
C38 C39 C40 120.0 . . ?
O5 C39 C38 119.4(9) . . ?
O5 C39 C40 120.3(9) . . ?
C39 C40 H40 120.0 . . ?
C41 C40 C39 120.0 . . ?
C41 C40 H40 120.0 . . ?
C40 C41 H41 120.0 . . ?
C40 C41 C42 120.0 . . ?
C42 C41 H41 120.0 . . ?
C41 C42 H42 120.0 . . ?
C41 C42 C43 120.0 . . ?
C43 C42 H42 120.0 . . ?
C38 C43 H43 120.0 . . ?
C42 C43 C38 120.0 . . ?
C42 C43 H43 120.0 . . ?
C33 C44 H44 119.5 . . ?
C33 C44 C52 121.0(6) . . ?
C52 C44 H44 119.5 . . ?
O2 C45 C11 123.7(6) . . ?
C80 C45 O2 115.8(7) . . ?
C80 C45 C11 120.4(7) . . ?
C18 C46 H46 119.1 . . ?
C18 C46 C63 121.7(6) . . ?
C63 C46 H46 119.1 . . ?
C49 N5 C67 119.9(8) . . ?
C49 N5 C70 121.4(8) . . ?
C70 N5 C67 118.6(9) . . ?
O3 C47 C64 115.7(9) . . ?
C32 C47 O3 121.7(8) . . ?
C32 C47 C64 122.6(9) . . ?
O4 C48 C49 121.0(10) . . ?
C59 C48 O4 117.0(10) . . ?
C59 C48 C49 122.0(12) . . ?
N5 C49 C48 118.2(9) . . ?
N5 C49 C55 125.7(11) . . ?
C55 C49 C48 116.0(11) . . ?
C8 C50 H50 119.9 . . ?
C53 C50 C8 120.2(7) . . ?
C53 C50 H50 119.9 . . ?
C16 C51 H51 119.7 . . ?
C16 C51 C60 120.5(7) . . ?
C60 C51 H51 119.7 . . ?
C44 C52 H52A 121.1 . . ?
C44 C52 H52 122.8 . . ?
C44 C52 C101 114.3(9) . . ?
C67 C52 C44 117.8(7) . . ?
C67 C52 H52A 121.1 . . ?
C101 C52 H52 122.8 . . ?
C30 C53 H53 119.9 . . ?
C50 C53 C30 120.2(6) . . ?
C50 C53 H53 119.9 . . ?
C20 C54 H54 120.0 . . ?
C20 C54 C68 120.0(8) . . ?
C68 C54 H54 120.0 . . ?
C49 C55 H55 118.6 . . ?
C78 C55 C49 122.8(13) . . ?
C78 C55 H55 118.6 . . ?
C11 C56 H56 120.0 . . ?
C11 C56 C76 120.0(7) . . ?
C76 C56 H56 120.0 . . ?
C2 B1 C6 125.5(6) . . ?
C2 B1 B2 124.5(5) . . ?
C2 B1 B4 124.0(5) . . ?
C2 B1 B7 120.0(5) . . ?
C2 B1 B8 121.9(5) . . ?
C6 B1 B2 103.6(4) . . ?
C6 B1 B4 59.3(3) . . ?
C6 B1 B7 59.5(3) . . ?
C6 B1 B8 102.5(4) . . ?
B2 B1 B4 59.1(4) . . ?
B2 B1 B7 105.6(5) . . ?
B4 B1 B7 108.4(4) . . ?
B8 B1 B2 60.0(4) . . ?
B8 B1 B4 107.0(5) . . ?
B8 B1 B7 56.7(4) . . ?
C17 C57 H57 119.9 . . ?
C17 C57 C60 120.2(7) . . ?
C60 C57 H57 119.9 . . ?
C21 C58 H58 119.9 . . ?
C69 C58 C21 120.2(7) . . ?
C69 C58 H58 119.9 . . ?
C48 C59 H59 119.8 . . ?
C48 C59 C81 120.4(15) . . ?
C81 C59 H59 119.8 . . ?
C23 B2 B1 106.1(5) . . ?
C23 B2 H2 124.1 . . ?
C23 B2 B4 105.8(4) . . ?
C23 B2 B6 58.8(3) . . ?
C23 B2 B8 58.9(3) . . ?
B1 B2 H2 121.1 . . ?
B1 B2 B4 62.1(4) . . ?
B1 B2 B6 108.9(5) . . ?
B4 B2 H2 121.3 . . ?
B4 B2 B6 59.4(4) . . ?
B6 B2 H2 121.9 . . ?
B8 B2 B1 59.9(4) . . ?
B8 B2 H2 121.5 . . ?
B8 B2 B4 109.3(5) . . ?
B8 B2 B6 107.6(4) . . ?
C51 C60 C57 119.3(7) . . ?
C51 C60 H60 120.4 . . ?
C57 C60 H60 120.4 . . ?
C6 B3 B5 57.8(3) . . ?
C6 B3 B7 59.0(3) . . ?
C33 B3 C6 123.5(6) . . ?
C33 B3 B5 120.4(5) . . ?
C33 B3 B7 122.5(5) . . ?
C33 B3 B9 124.5(5) . . ?
C33 B3 B10 124.0(5) . . ?
B7 B3 B5 107.2(4) . . ?
B9 B3 C6 103.8(5) . . ?
B9 B3 B5 108.3(5) . . ?
B9 B3 B7 58.1(4) . . ?
B9 B3 B10 61.4(4) . . ?
B10 B3 C6 103.0(4) . . ?
B10 B3 B5 59.2(4) . . ?
B10 B3 B7 106.8(5) . . ?
C70 C61 O4 119.7(9) . . ?
C83 C61 O4 117.6(10) . . ?
C83 C61 C70 122.7(12) . . ?
C26 C62 H62 121.0 . . ?
C26 C62 C79 118.1(8) . . ?
C79 C62 H62 121.0 . . ?
C46 C63 H63 120.3 . . ?
C69 C63 C46 119.3(7) . . ?
C69 C63 H63 120.3 . . ?
C1 B4 C6 124.2(6) . . ?
C1 B4 B1 120.4(5) . . ?
C1 B4 B2 124.1(5) . . ?
C1 B4 B5 122.6(5) . . ?
C1 B4 B6 125.2(5) . . ?
C6 B4 B1 58.2(3) . . ?
C6 B4 B2 102.6(4) . . ?
C6 B4 B5 58.2(3) . . ?
B2 B4 B1 58.8(4) . . ?
B2 B4 B5 106.8(5) . . ?
B5 B4 B1 107.2(4) . . ?
B6 B4 C6 102.7(4) . . ?
B6 B4 B1 107.2(5) . . ?
B6 B4 B2 60.5(4) . . ?
B6 B4 B5 58.7(4) . . ?
C4 B5 C6 125.0(6) . . ?
C4 B5 B3 121.7(5) . . ?
C4 B5 B4 121.4(5) . . ?
C4 B5 B6 123.1(5) . . ?
C4 B5 B10 123.4(5) . . ?
C6 B5 B3 59.6(3) . . ?
C6 B5 B4 59.5(3) . . ?
C6 B5 B6 103.9(5) . . ?
C6 B5 B10 102.9(5) . . ?
B4 B5 B3 109.0(4) . . ?
B6 B5 B3 106.4(5) . . ?
B6 B5 B4 59.0(4) . . ?
B6 B5 B10 60.4(4) . . ?
B10 B5 B3 57.2(4) . . ?
B10 B5 B4 107.3(5) . . ?
C47 C64 H64 121.4 . . ?
C65 C64 C47 117.2(9) . . ?
C65 C64 H64 121.4 . . ?
C64 C65 H65 119.4 . . ?
C71 C65 C64 121.2(10) . . ?
C71 C65 H65 119.4 . . ?
C23 B6 B2 58.3(3) . . ?
C23 B6 B4 106.1(4) . . ?
C23 B6 B5 105.9(5) . . ?
C23 B6 H6 124.4 . . ?
C23 B6 B10 58.5(3) . . ?
B2 B6 H6 121.8 . . ?
B4 B6 B2 60.2(4) . . ?
B4 B6 H6 120.7 . . ?
B4 B6 B10 109.5(5) . . ?
B5 B6 B2 109.4(5) . . ?
B5 B6 B4 62.3(4) . . ?
B5 B6 H6 120.9 . . ?
B5 B6 B10 59.9(4) . . ?
B10 B6 B2 107.1(4) . . ?
B10 B6 H6 121.8 . . ?
C6 B7 B1 58.1(3) . . ?
C6 B7 B3 59.3(3) . . ?
C8 B7 C6 121.5(6) . . ?
C8 B7 B1 120.6(5) . . ?
C8 B7 B3 120.1(5) . . ?
C8 B7 B8 125.8(5) . . ?
C8 B7 B9 124.9(5) . . ?
B3 B7 B1 108.1(4) . . ?
B8 B7 C6 103.8(4) . . ?
B8 B7 B1 59.8(4) . . ?
B8 B7 B3 107.5(5) . . ?
B8 B7 B9 61.9(4) . . ?
B9 B7 C6 103.7(4) . . ?
B9 B7 B1 109.1(5) . . ?
B9 B7 B3 57.7(4) . . ?
C28 C66 H66 120.6 . . ?
C77 C66 C28 118.8(8) . . ?
C77 C66 H66 120.6 . . ?
C52 C67 N5 118.4(8) . . ?
C52 C67 C82 122.1(8) . . ?
C82 C67 N5 118.7(9) . . ?
C54 C68 H68 120.5 . . ?
C73 C68 C54 118.9(9) . . ?
C73 C68 H68 120.5 . . ?
C58 C69 H69 120.0 . . ?
C63 C69 C58 120.0(7) . . ?
C63 C69 H69 120.0 . . ?
N5 C70 C61 120.4(10) . . ?
C87 C70 N5 124.3(9) . . ?
C87 C70 C61 115.3(9) . . ?
C23 B8 B1 106.0(5) . . ?
C23 B8 B2 58.6(3) . . ?
C23 B8 B7 106.4(5) . . ?
C23 B8 H8 124.3 . . ?
C23 B8 B9 59.4(3) . . ?
B1 B8 B2 60.0(4) . . ?
B1 B8 H8 120.6 . . ?
B2 B8 H8 121.0 . . ?
B7 B8 B1 63.5(4) . . ?
B7 B8 B2 110.9(5) . . ?
B7 B8 H8 120.3 . . ?
B7 B8 B9 59.4(4) . . ?
B9 B8 B1 110.0(5) . . ?
B9 B8 B2 108.5(4) . . ?
B9 B8 H8 121.3 . . ?
C23 B9 B8 58.7(3) . . ?
C23 B9 H9 124.7 . . ?
C23 B9 B10 58.6(3) . . ?
B3 B9 C23 106.0(5) . . ?
B3 B9 B7 64.2(4) . . ?
B3 B9 B8 110.1(5) . . ?
B3 B9 H9 120.2 . . ?
B3 B9 B10 59.5(4) . . ?
B7 B9 C23 105.3(4) . . ?
B7 B9 B8 58.7(4) . . ?
B7 B9 H9 120.8 . . ?
B7 B9 B10 110.0(5) . . ?
B8 B9 H9 122.0 . . ?
B10 B9 B8 107.4(4) . . ?
B10 B9 H9 121.7 . . ?
C65 C71 H71 120.1 . . ?
C65 C71 C72 119.8(9) . . ?
C72 C71 H71 120.1 . . ?
C32 C72 C71 122.0(9) . . ?
C32 C72 H72 119.0 . . ?
C71 C72 H72 119.0 . . ?
C23 B10 B3 106.7(5) . . ?
C23 B10 B5 106.2(5) . . ?
C23 B10 B6 59.1(3) . . ?
C23 B10 B9 59.8(4) . . ?
C23 B10 H10A 123.9 . . ?
B3 B10 B5 63.7(4) . . ?
B3 B10 B6 111.1(5) . . ?
B3 B10 B9 59.1(4) . . ?
B3 B10 H10A 120.2 . . ?
B5 B10 B6 59.7(4) . . ?
B5 B10 H10A 120.7 . . ?
B6 B10 H10A 120.7 . . ?
B9 B10 B5 110.1(5) . . ?
B9 B10 B6 109.3(5) . . ?
B9 B10 H10A 121.1 . . ?
C68 C73 H73 119.7 . . ?
C68 C73 C74 120.7(9) . . ?
C74 C73 H73 119.7 . . ?
C37 C74 C73 118.1(10) . . ?
C37 C74 H74 120.9 . . ?
C73 C74 H74 120.9 . . ?
C33 C75 H75 119.5 . . ?
C33 C75 C82 121.0(10) . . ?
C82 C75 H75 119.5 . . ?
C56 C76 H76 120.6 . . ?
C84 C76 C56 118.8(8) . . ?
C84 C76 H76 120.6 . . ?
C66 C77 H77 119.5 . . ?
C79 C77 C66 121.0(9) . . ?
C79 C77 H77 119.5 . . ?
C55 C78 H78 120.0 . . ?
C81 C78 C55 120.0(12) . . ?
C81 C78 H78 120.0 . . ?
C62 C79 H79 119.4 . . ?
C77 C79 C62 121.1(9) . . ?
C77 C79 H79 119.4 . . ?
C45 C80 H80 120.1 . . ?
C84 C80 C45 119.9(8) . . ?
C84 C80 H80 120.1 . . ?
C59 C81 H81 120.9 . . ?
C78 C81 C59 118.2(13) . . ?
C78 C81 H81 120.9 . . ?
C67 C82 C75 118.5(10) . . ?
C67 C82 H82 120.8 . . ?
C75 C82 H82 120.8 . . ?
C61 C83 H83 120.0 . . ?
C86 C83 C61 119.9(11) . . ?
C86 C83 H83 120.0 . . ?
C76 C84 H84 119.5 . . ?
C80 C84 C76 121.1(7) . . ?
C80 C84 H84 119.5 . . ?
C86 C85 H85 120.8 . . ?
C86 C85 C87 118.5(10) . . ?
C87 C85 H85 120.8 . . ?
C83 C86 C85 120.1(10) . . ?
C83 C86 H86 120.0 . . ?
C85 C86 H86 120.0 . . ?
C70 C87 C85 123.5(9) . . ?
C70 C87 H87 118.2 . . ?
C85 C87 H87 118.2 . . ?
C39 O5 C88 118.5(11) . . ?
O5 C88 C89 122.3(13) . . ?
O5 C88 C90 118.8(13) . . ?
C90 C88 C89 118.9(14) . . ?
C88 C89 N4 117.4(15) . . ?
C91 C89 N4 122.2(16) . . ?
C91 C89 C88 118.4(14) . . ?
C93 O6 C103 117.0(11) . . ?
C88 C90 H90 118.6 . . ?
C92 C90 C88 122.7(14) . . ?
C92 C90 H90 118.6 . . ?
C89 C91 H91 118.9 . . ?
C89 C91 C99 122.2(14) . . ?
C99 C91 H91 118.9 . . ?
C90 C92 H92 120.0 . . ?
C99 C92 C90 119.9(15) . . ?
C99 C92 H92 120.0 . . ?
O6 C93 C94 122.0(8) . . ?
O6 C93 C98 118.0(8) . . ?
C94 C93 C98 120.0 . . ?
C93 C94 N6 119.4(14) . . ?
C95 C94 C93 120.0 . . ?
C95 C94 N6 120.4(13) . . ?
C94 C95 H95 120.0 . . ?
C96 C95 C94 120.0 . . ?
C96 C95 H95 120.0 . . ?
C95 C96 H96 120.0 . . ?
C95 C96 C97 120.0 . . ?
C97 C96 H96 120.0 . . ?
C96 C97 H97 120.0 . . ?
C96 C97 C98 120.0 . . ?
C98 C97 H97 120.0 . . ?
C93 C98 H98 120.0 . . ?
C97 C98 C93 120.0 . . ?
C97 C98 H98 120.0 . . ?
C91 C99 H99 121.4 . . ?
C92 C99 C91 117.3(14) . . ?
C92 C99 H99 121.4 . . ?
C101 C100 H100 122.1 . . ?
C101 C100 C102 116(3) . . ?
C102 C100 H100 122.1 . . ?
C100 C101 C52 118.6(19) . . ?
C100 C101 N7 117(3) . . ?
N7 C101 C52 124(2) . . ?
C33 C102 H102 118.1 . . ?
C100 C102 C33 124(2) . . ?
C100 C102 H102 118.1 . . ?
C104 C103 O6 117.1(10) . . ?
C104 C103 C108 120.0 . . ?
C108 C103 O6 122.6(10) . . ?
C103 C104 H104 120.0 . . ?
C103 C104 C105 120.0 . . ?
C105 C104 H104 120.0 . . ?
C104 C105 H105 120.0 . . ?
C106 C105 C104 120.0 . . ?
C106 C105 H105 120.0 . . ?
C105 C106 H106 120.0 . . ?
C105 C106 C107 120.0 . . ?
C107 C106 H106 120.0 . . ?
C106 C107 H107 120.0 . . ?
C108 C107 C106 120.0 . . ?
C108 C107 H107 120.0 . . ?
C103 C108 N6 118.6(16) . . ?
C107 C108 C103 120.0 . . ?
C107 C108 N6 121.2(17) . . ?
C29 N6 C94 120(2) . . ?
C29 N6 C108 123(3) . . ?
C108 N6 C94 117(2) . . ?
C109 O9 C112 115(4) . . ?
C110 N7 C101 121(4) . . ?
C110 N7 C113 115(3) . . ?
C113 N7 C101 117(3) . . ?
O9 C109 C111 109(4) . . ?
C110 C109 O9 125(5) . . ?
C110 C109 C111 125(6) . . ?
C109 C110 N7 120(5) . . ?
C109 C110 C120 112(5) . . ?
C120 C110 N7 123(5) . . ?
C109 C111 H111 120.8 . . ?
C119 C111 C109 118(4) . . ?
C119 C111 H111 120.8 . . ?
C113 C112 O9 115(3) . . ?
C113 C112 C117 120.0 . . ?
C117 C112 O9 124(3) . . ?
C112 C113 N7 124(2) . . ?
C112 C113 C114 120.0 . . ?
C114 C113 N7 115(2) . . ?
C113 C114 H114 120.0 . . ?
C113 C114 C115 120.0 . . ?
C115 C114 H114 120.0 . . ?
C114 C115 H115 120.0 . . ?
C116 C115 C114 120.0 . . ?
C116 C115 H115 120.0 . . ?
C115 C116 H116 120.0 . . ?
C117 C116 C115 120.0 . . ?
C117 C116 H116 120.0 . . ?
C112 C117 H117 120.0 . . ?
C116 C117 C112 120.0 . . ?
C116 C117 H117 120.0 . . ?
C119 C118 H118 122.1 . . ?
C119 C118 C120 116(3) . . ?
C120 C118 H118 122.1 . . ?
C111 C119 C118 124(3) . . ?
C111 C119 H119 118.2 . . ?
C118 C119 H119 118.2 . . ?
C110 C120 C118 121(3) . . ?
C110 C120 H120 119.3 . . ?
C118 C120 H120 119.3 . . ?

loop_
_geom_bond_atom_site_label_1
_geom_bond_atom_site_label_2
_geom_bond_distance
_geom_bond_site_symmetry_2
_geom_bond_publ_flag
O1 C21 1.380(7) . ?
O1 C26 1.373(7) . ?
O2 C16 1.381(6) . ?
O2 C45 1.370(7) . ?
N1 C3 1.441(6) . ?
N1 C9 1.402(6) . ?
N1 C11 1.396(6) . ?
N2 C18 1.397(7) . ?
N2 C28 1.414(7) . ?
N2 C30 1.437(7) . ?
O3 C37 1.406(8) . ?
O3 C47 1.385(8) . ?
C1 C19 1.358(7) . ?
C1 C25 1.396(6) . ?
C1 B4 1.558(8) . ?
N3 C12 1.444(7) . ?
N3 C20 1.400(7) . ?
N3 C32 1.428(8) . ?
C2 C7 1.372(7) . ?
C2 C10 1.403(6) . ?
C2 B1 1.561(8) . ?
C3 C13 1.377(7) . ?
C3 C15 1.340(7) . ?
C4 C24 1.392(7) . ?
C4 C36 1.373(7) . ?
C4 B5 1.561(8) . ?
C5 H5A 0.9500 . ?
C5 H5B 0.9500 . ?
C5 C6 1.500(9) . ?
C5 O7 1.060(11) . ?
C5 O8 1.026(11) . ?
C6 B1 1.758(8) . ?
C6 B3 1.790(8) . ?
C6 B4 1.779(8) . ?
C6 B5 1.755(8) . ?
C6 B7 1.785(8) . ?
C7 H7 0.9500 . ?
C7 C13 1.400(7) . ?
C8 C14 1.365(7) . ?
C8 C50 1.406(7) . ?
C8 B7 1.600(8) . ?
C9 C16 1.410(7) . ?
C9 C17 1.392(7) . ?
C10 H10 0.9500 . ?
C10 C15 1.396(6) . ?
O4 C48 1.392(10) . ?
O4 C61 1.399(11) . ?
C11 C45 1.376(8) . ?
C11 C56 1.362(7) . ?
C12 C27 1.359(7) . ?
C12 C31 1.380(7) . ?
C13 H13 0.9500 . ?
C14 H14 0.9500 . ?
C14 C34 1.398(7) . ?
C15 H15 0.9500 . ?
N4 C29 1.554(19) . ?
N4 C38 1.45(3) . ?
N4 C89 1.43(3) . ?
C16 C51 1.349(8) . ?
C17 H17 0.9500 . ?
C17 C57 1.374(7) . ?
C18 C21 1.374(7) . ?
C18 C46 1.361(8) . ?
C19 H19 0.9500 . ?
C19 C31 1.372(7) . ?
C20 C37 1.333(9) . ?
C20 C54 1.382(8) . ?
C21 C58 1.371(8) . ?
C22 H22 0.9500 . ?
C22 C24 1.402(7) . ?
C22 C29 1.345(8) . ?
C23 H23 1.1200 . ?
C23 B2 1.709(8) . ?
C23 B6 1.718(8) . ?
C23 B8 1.715(8) . ?
C23 B9 1.729(8) . ?
C23 B10 1.707(8) . ?
C24 H24 0.9500 . ?
C25 H25 0.9500 . ?
C25 C27 1.366(7) . ?
C26 C28 1.370(8) . ?
C26 C62 1.350(8) . ?
C27 H27 0.9500 . ?
C28 C66 1.387(8) . ?
C29 C35 1.354(8) . ?
C29 N6 1.29(2) . ?
C30 C34 1.349(7) . ?
C30 C53 1.397(8) . ?
C31 H31 0.9500 . ?
C32 C47 1.342(9) . ?
C32 C72 1.365(8) . ?
C33 C44 1.382(7) . ?
C33 B3 1.602(9) . ?
C33 C75 1.344(11) . ?
C33 C102 1.52(3) . ?
C34 H34 0.9500 . ?
C35 H35 0.9500 . ?
C35 C36 1.384(7) . ?
C36 H36 0.9500 . ?
C37 C74 1.377(9) . ?
C38 C39 1.3900 . ?
C38 C43 1.3900 . ?
C39 C40 1.3900 . ?
C39 O5 1.298(11) . ?
C40 H40 0.9500 . ?
C40 C41 1.3900 . ?
C41 H41 0.9500 . ?
C41 C42 1.3900 . ?
C42 H42 0.9500 . ?
C42 C43 1.3900 . ?
C43 H43 0.9500 . ?
C44 H44 0.9500 . ?
C44 C52 1.396(7) . ?
C45 C80 1.362(8) . ?
C46 H46 0.9500 . ?
C46 C63 1.380(8) . ?
N5 C49 1.368(11) . ?
N5 C67 1.478(10) . ?
N5 C70 1.387(10) . ?
C47 C64 1.425(9) . ?
C48 C49 1.418(12) . ?
C48 C59 1.311(19) . ?
C49 C55 1.374(13) . ?
C50 H50 0.9500 . ?
C50 C53 1.391(8) . ?
C51 H51 0.9500 . ?
C51 C60 1.366(8) . ?
C52 H52A 0.9500 . ?
C52 H52 0.9500 . ?
C52 C67 1.329(10) . ?
C52 C101 1.67(3) . ?
C53 H53 0.9500 . ?
C54 H54 0.9500 . ?
C54 C68 1.404(8) . ?
C55 H55 0.9500 . ?
C55 C78 1.367(15) . ?
C56 H56 0.9500 . ?
C56 C76 1.391(7) . ?
B1 B2 1.776(10) . ?
B1 B4 1.834(8) . ?
B1 B7 1.836(8) . ?
B1 B8 1.774(10) . ?
C57 H57 0.9500 . ?
C57 C60 1.397(8) . ?
C58 H58 0.9500 . ?
C58 C69 1.360(8) . ?
C59 H59 0.9500 . ?
C59 C81 1.439(16) . ?
B2 H2 1.1200 . ?
B2 B4 1.781(9) . ?
B2 B6 1.787(8) . ?
B2 B8 1.776(8) . ?
C60 H60 0.9500 . ?
B3 B5 1.841(8) . ?
B3 B7 1.832(9) . ?
B3 B9 1.720(10) . ?
B3 B10 1.726(10) . ?
C61 C70 1.387(12) . ?
C61 C83 1.366(12) . ?
C62 H62 0.9500 . ?
C62 C79 1.383(9) . ?
C63 H63 0.9500 . ?
C63 C69 1.357(8) . ?
B4 B5 1.826(8) . ?
B4 B6 1.767(9) . ?
B5 B6 1.761(10) . ?
B5 B10 1.764(10) . ?
C64 H64 0.9500 . ?
C64 C65 1.365(9) . ?
C65 H65 0.9500 . ?
C65 C71 1.337(10) . ?
B6 H6 1.1200 . ?
B6 B10 1.773(8) . ?
B7 B8 1.716(10) . ?
B7 B9 1.728(10) . ?
C66 H66 0.9500 . ?
C66 C77 1.377(9) . ?
C67 C82 1.371(11) . ?
C68 H68 0.9500 . ?
C68 C73 1.372(11) . ?
C69 H69 0.9500 . ?
C70 C87 1.361(11) . ?
B8 H8 1.1200 . ?
B8 B9 1.772(9) . ?
B9 H9 1.1200 . ?
B9 B10 1.759(9) . ?
C71 H71 0.9500 . ?
C71 C72 1.385(9) . ?
C72 H72 0.9500 . ?
B10 H10A 1.1200 . ?
C73 H73 0.9500 . ?
C73 C74 1.386(11) . ?
C74 H74 0.9500 . ?
C75 H75 0.9500 . ?
C75 C82 1.385(12) . ?
C76 H76 0.9500 . ?
C76 C84 1.371(10) . ?
C77 H77 0.9500 . ?
C77 C79 1.333(9) . ?
C78 H78 0.9500 . ?
C78 C81 1.350(14) . ?
C79 H79 0.9500 . ?
C80 H80 0.9500 . ?
C80 C84 1.353(10) . ?
C81 H81 0.9500 . ?
C82 H82 0.9500 . ?
C83 H83 0.9500 . ?
C83 C86 1.352(12) . ?
C84 H84 0.9500 . ?
C85 H85 0.9500 . ?
C85 C86 1.367(11) . ?
C85 C87 1.385(10) . ?
C86 H86 0.9500 . ?
C87 H87 0.9500 . ?
O5 C88 1.342(12) . ?
C88 C89 1.368(15) . ?
C88 C90 1.352(15) . ?
C89 C91 1.360(14) . ?
O6 C93 1.347(11) . ?
O6 C103 1.415(14) . ?
C90 H90 0.9500 . ?
C90 C92 1.351(15) . ?
C91 H91 0.9500 . ?
C91 C99 1.396(15) . ?
C92 H92 0.9500 . ?
C92 C99 1.351(15) . ?
C93 C94 1.3900 . ?
C93 C98 1.3900 . ?
C94 C95 1.3900 . ?
C94 N6 1.47(3) . ?
C95 H95 0.9500 . ?
C95 C96 1.3900 . ?
C96 H96 0.9500 . ?
C96 C97 1.3900 . ?
C97 H97 0.9500 . ?
C97 C98 1.3900 . ?
C98 H98 0.9500 . ?
C99 H99 0.9500 . ?
C100 H100 0.9500 . ?
C100 C101 1.37(3) . ?
C100 C102 1.47(3) . ?
C101 N7 1.50(2) . ?
C102 H102 0.9500 . ?
C103 C104 1.3900 . ?
C103 C108 1.3900 . ?
C104 H104 0.9500 . ?
C104 C105 1.3900 . ?
C105 H105 0.9500 . ?
C105 C106 1.3900 . ?
C106 H106 0.9500 . ?
C106 C107 1.3900 . ?
C107 H107 0.9500 . ?
C107 C108 1.3900 . ?
C108 N6 1.40(3) . ?
O9 C109 1.38(6) . ?
O9 C112 1.52(4) . ?
N7 C110 1.39(5) . ?
N7 C113 1.48(4) . ?
C109 C110 1.36(6) . ?
C109 C111 1.41(6) . ?
C110 C120 1.39(6) . ?
C111 H111 0.9500 . ?
C111 C119 1.23(4) . ?
C112 C113 1.3900 . ?
C112 C117 1.3900 . ?
C113 C114 1.3900 . ?
C114 H114 0.9500 . ?
C114 C115 1.3900 . ?
C115 H115 0.9500 . ?
C115 C116 1.3900 . ?
C116 H116 0.9500 . ?
C116 C117 1.3900 . ?
C117 H117 0.9500 . ?
C118 H118 0.9500 . ?
C118 C119 1.40(3) . ?
C118 C120 1.42(3) . ?
C119 H119 0.9500 . ?
C120 H120 0.9500 . ?

loop_
_geom_torsion_atom_site_label_1
_geom_torsion_atom_site_label_2
_geom_torsion_atom_site_label_3
_geom_torsion_atom_site_label_4
_geom_torsion
_geom_torsion_site_symmetry_1
_geom_torsion_site_symmetry_2
_geom_torsion_site_symmetry_3
_geom_torsion_site_symmetry_4
_geom_torsion_publ_flag
O1 C21 C58 C69 178.0(7) . . . . ?
O1 C26 C28 N2 1.0(10) . . . . ?
O1 C26 C28 C66 177.9(7) . . . . ?
O1 C26 C62 C79 -178.1(7) . . . . ?
O2 C16 C51 C60 -178.1(6) . . . . ?
O2 C45 C80 C84 -174.3(9) . . . . ?
N1 C3 C13 C7 176.7(5) . . . . ?
N1 C3 C15 C10 -175.2(5) . . . . ?
N1 C9 C16 O2 -4.0(9) . . . . ?
N1 C9 C16 C51 176.4(6) . . . . ?
N1 C9 C17 C57 -176.2(6) . . . . ?
N1 C11 C45 O2 -6.7(10) . . . . ?
N1 C11 C45 C80 177.3(7) . . . . ?
N1 C11 C56 C76 -178.4(6) . . . . ?
N2 C18 C21 O1 1.0(9) . . . . ?
N2 C18 C21 C58 180.0(6) . . . . ?
N2 C18 C46 C63 179.7(6) . . . . ?
N2 C28 C66 C77 177.4(7) . . . . ?
N2 C30 C34 C14 178.4(5) . . . . ?
N2 C30 C53 C50 -176.3(6) . . . . ?
O3 C37 C74 C73 179.4(7) . . . . ?
O3 C47 C64 C65 -178.1(6) . . . . ?
C1 C19 C31 C12 0.6(10) . . . . ?
C1 C25 C27 C12 -2.8(10) . . . . ?
C1 B4 B5 C4 -2.0(9) . . . . ?
C1 B4 B5 C6 112.9(7) . . . . ?
C1 B4 B5 B3 147.5(6) . . . . ?
C1 B4 B5 B6 -114.3(6) . . . . ?
C1 B4 B5 B10 -152.0(6) . . . . ?
C1 B4 B6 C23 -150.2(5) . . . . ?
C1 B4 B6 B2 -112.8(6) . . . . ?
C1 B4 B6 B5 110.0(6) . . . . ?
C1 B4 B6 B10 148.1(5) . . . . ?
N3 C12 C27 C25 -173.1(6) . . . . ?
N3 C12 C31 C19 174.1(6) . . . . ?
N3 C20 C37 O3 1.3(10) . . . . ?
N3 C20 C37 C74 -179.9(6) . . . . ?
N3 C20 C54 C68 179.3(6) . . . . ?
N3 C32 C47 O3 -2.2(10) . . . . ?
N3 C32 C47 C64 179.1(6) . . . . ?
N3 C32 C72 C71 -179.8(7) . . . . ?
C2 C7 C13 C3 -1.3(8) . . . . ?
C2 C10 C15 C3 -1.6(8) . . . . ?
C2 B1 B2 C23 -148.0(5) . . . . ?
C2 B1 B2 B4 112.3(6) . . . . ?
C2 B1 B2 B6 150.1(5) . . . . ?
C2 B1 B2 B8 -110.1(6) . . . . ?
C2 B1 B4 C1 0.7(9) . . . . ?
C2 B1 B4 C6 114.5(7) . . . . ?
C2 B1 B4 B2 -113.1(6) . . . . ?
C2 B1 B4 B5 147.3(6) . . . . ?
C2 B1 B4 B6 -151.0(6) . . . . ?
C2 B1 B7 C6 -116.0(6) . . . . ?
C2 B1 B7 C8 -5.7(9) . . . . ?
C2 B1 B7 B3 -149.3(6) . . . . ?
C2 B1 B7 B8 110.5(6) . . . . ?
C2 B1 B7 B9 149.5(6) . . . . ?
C2 B1 B8 C23 152.1(5) . . . . ?
C2 B1 B8 B2 114.3(6) . . . . ?
C2 B1 B8 B7 -107.2(6) . . . . ?
C2 B1 B8 B9 -145.2(5) . . . . ?
C3 N1 C9 C16 -179.2(6) . . . . ?
C3 N1 C9 C17 0.8(9) . . . . ?
C3 N1 C11 C45 -175.4(6) . . . . ?
C3 N1 C11 C56 7.2(9) . . . . ?
C4 B5 B6 C23 150.3(5) . . . . ?
C4 B5 B6 B2 -148.2(5) . . . . ?
C4 B5 B6 B4 -109.5(6) . . . . ?
C4 B5 B6 B10 112.7(6) . . . . ?
C4 B5 B10 C23 -150.1(5) . . . . ?
C4 B5 B10 B3 108.9(6) . . . . ?
C4 B5 B10 B6 -112.2(6) . . . . ?
C4 B5 B10 B9 146.7(6) . . . . ?
C5 C6 B1 C2 -2.0(7) . . . . ?
C5 C6 B1 B2 150.9(5) . . . . ?
C5 C6 B1 B4 110.1(5) . . . . ?
C5 C6 B1 B7 -108.9(6) . . . . ?
C5 C6 B1 B8 -147.4(5) . . . . ?
C5 C6 B3 C33 -4.6(8) . . . . ?
C5 C6 B3 B5 -112.1(6) . . . . ?
C5 C6 B3 B7 106.1(6) . . . . ?
C5 C6 B3 B9 144.8(5) . . . . ?
C5 C6 B3 B10 -151.9(5) . . . . ?
C5 C6 B4 C1 2.7(7) . . . . ?
C5 C6 B4 B1 -104.7(5) . . . . ?
C5 C6 B4 B2 -145.0(5) . . . . ?
C5 C6 B4 B5 112.9(6) . . . . ?
C5 C6 B4 B6 152.8(5) . . . . ?
C5 C6 B5 C4 1.6(8) . . . . ?
C5 C6 B5 B3 111.1(6) . . . . ?
C5 C6 B5 B4 -107.4(6) . . . . ?
C5 C6 B5 B6 -147.8(5) . . . . ?
C5 C6 B5 B10 149.9(5) . . . . ?
C5 C6 B7 C8 -3.7(7) . . . . ?
C5 C6 B7 B1 105.1(5) . . . . ?
C5 C6 B7 B3 -112.3(6) . . . . ?
C5 C6 B7 B8 145.3(5) . . . . ?
C5 C6 B7 B9 -150.7(5) . . . . ?
C6 B1 B2 C23 58.8(5) . . . . ?
C6 B1 B2 B4 -40.8(4) . . . . ?
C6 B1 B2 B6 -3.1(5) . . . . ?
C6 B1 B2 B8 96.8(4) . . . . ?
C6 B1 B4 C1 -113.8(6) . . . . ?
C6 B1 B4 B2 132.3(5) . . . . ?
C6 B1 B4 B5 32.8(5) . . . . ?
C6 B1 B4 B6 94.5(4) . . . . ?
C6 B1 B7 C8 110.3(7) . . . . ?
C6 B1 B7 B3 -33.3(5) . . . . ?
C6 B1 B7 B8 -133.4(5) . . . . ?
C6 B1 B7 B9 -94.5(5) . . . . ?
C6 B1 B8 C23 -60.9(5) . . . . ?
C6 B1 B8 B2 -98.6(4) . . . . ?
C6 B1 B8 B7 39.9(4) . . . . ?
C6 B1 B8 B9 1.8(6) . . . . ?
C6 B3 B5 C4 114.8(7) . . . . ?
C6 B3 B5 B4 -34.6(5) . . . . ?
C6 B3 B5 B6 -96.8(5) . . . . ?
C6 B3 B5 B10 -133.3(5) . . . . ?
C6 B3 B7 C8 -111.0(7) . . . . ?
C6 B3 B7 B1 32.8(5) . . . . ?
C6 B3 B7 B8 96.0(5) . . . . ?
C6 B3 B7 B9 134.4(5) . . . . ?
C6 B3 B9 C23 60.5(5) . . . . ?
C6 B3 B9 B7 -39.1(4) . . . . ?
C6 B3 B9 B8 -1.4(6) . . . . ?
C6 B3 B9 B10 97.5(5) . . . . ?
C6 B3 B10 C23 -61.0(5) . . . . ?
C6 B3 B10 B5 39.2(4) . . . . ?
C6 B3 B10 B6 1.7(6) . . . . ?
C6 B3 B10 B9 -98.7(5) . . . . ?
C6 B4 B5 C4 -114.9(7) . . . . ?
C6 B4 B5 B3 34.6(5) . . . . ?
C6 B4 B5 B6 132.8(5) . . . . ?
C6 B4 B5 B10 95.1(5) . . . . ?
C6 B4 B6 C23 60.0(5) . . . . ?
C6 B4 B6 B2 97.4(4) . . . . ?
C6 B4 B6 B5 -39.8(4) . . . . ?
C6 B4 B6 B10 -1.6(5) . . . . ?
C6 B5 B6 C23 -59.5(5) . . . . ?
C6 B5 B6 B2 1.9(5) . . . . ?
C6 B5 B6 B4 40.7(4) . . . . ?
C6 B5 B6 B10 -97.1(5) . . . . ?
C6 B5 B10 C23 60.9(5) . . . . ?
C6 B5 B10 B3 -40.1(4) . . . . ?
C6 B5 B10 B6 98.9(4) . . . . ?
C6 B5 B10 B9 -2.3(6) . . . . ?
C6 B7 B8 C23 60.6(5) . . . . ?
C6 B7 B8 B1 -39.4(4) . . . . ?
C6 B7 B8 B2 -1.4(6) . . . . ?
C6 B7 B8 B9 98.3(4) . . . . ?
C6 B7 B9 C23 -61.4(5) . . . . ?
C6 B7 B9 B3 39.2(4) . . . . ?
C6 B7 B9 B8 -98.6(4) . . . . ?
C6 B7 B9 B10 0.2(6) . . . . ?
C7 C2 C10 C15 -1.2(8) . . . . ?
C7 C2 B1 C6 39.5(8) . . . . ?
C7 C2 B1 B2 -107.9(7) . . . . ?
C7 C2 B1 B4 -34.6(9) . . . . ?
C7 C2 B1 B7 111.5(6) . . . . ?
C7 C2 B1 B8 178.8(5) . . . . ?
C8 C14 C34 C30 0.1(10) . . . . ?
C8 C50 C53 C30 -3.9(11) . . . . ?
C8 B7 B8 C23 -152.2(5) . . . . ?
C8 B7 B8 B1 107.8(6) . . . . ?
C8 B7 B8 B2 145.8(5) . . . . ?
C8 B7 B8 B9 -114.5(6) . . . . ?
C8 B7 B9 C23 152.9(5) . . . . ?
C8 B7 B9 B3 -106.4(7) . . . . ?
C8 B7 B9 B8 115.8(7) . . . . ?
C8 B7 B9 B10 -145.4(6) . . . . ?
C9 N1 C3 C13 -101.0(6) . . . . ?
C9 N1 C3 C15 77.3(7) . . . . ?
C9 N1 C11 C45 -6.0(9) . . . . ?
C9 N1 C11 C56 176.7(6) . . . . ?
C9 C16 C51 C60 1.5(11) . . . . ?
C9 C17 C57 C60 -2.0(11) . . . . ?
C10 C2 C7 C13 2.7(8) . . . . ?
C10 C2 B1 C6 -139.4(5) . . . . ?
C10 C2 B1 B2 73.2(6) . . . . ?
C10 C2 B1 B4 146.5(5) . . . . ?
C10 C2 B1 B7 -67.4(7) . . . . ?
C10 C2 B1 B8 -0.1(8) . . . . ?
O4 C48 C49 N5 1.3(15) . . . . ?
O4 C48 C49 C55 -175.8(12) . . . . ?
O4 C48 C59 C81 176.7(12) . . . . ?
O4 C61 C70 N5 0.5(15) . . . . ?
O4 C61 C70 C87 178.3(11) . . . . ?
O4 C61 C83 C86 -177.1(11) . . . . ?
C11 N1 C3 C13 68.4(7) . . . . ?
C11 N1 C3 C15 -113.2(6) . . . . ?
C11 N1 C9 C16 11.1(9) . . . . ?
C11 N1 C9 C17 -168.8(6) . . . . ?
C11 C45 C80 C84 2.0(13) . . . . ?
C11 C56 C76 C84 -0.1(13) . . . . ?
C12 N3 C20 C37 -131.5(7) . . . . ?
C12 N3 C20 C54 49.0(9) . . . . ?
C12 N3 C32 C47 132.2(7) . . . . ?
C12 N3 C32 C72 -46.0(9) . . . . ?
C13 C3 C15 C10 3.1(8) . . . . ?
C14 C8 C50 C53 -1.9(10) . . . . ?
C14 C8 B7 C6 39.6(8) . . . . ?
C14 C8 B7 B1 -29.4(10) . . . . ?
C14 C8 B7 B3 110.0(7) . . . . ?
C14 C8 B7 B8 -102.3(8) . . . . ?
C14 C8 B7 B9 179.5(6) . . . . ?
C15 C3 C13 C7 -1.6(8) . . . . ?
N4 C29 C35 C36 178.8(15) . . . . ?
N4 C38 C39 C40 -174(2) . . . . ?
N4 C38 C39 O5 -1(2) . . . . ?
N4 C38 C43 C42 174(2) . . . . ?
N4 C89 C91 C99 -162(2) . . . . ?
C16 O2 C45 C11 13.7(10) . . . . ?
C16 O2 C45 C80 -170.1(7) . . . . ?
C16 C9 C17 C57 3.9(9) . . . . ?
C16 C51 C60 C57 0.6(11) . . . . ?
C17 C9 C16 O2 175.9(5) . . . . ?
C17 C9 C16 C51 -3.6(10) . . . . ?
C17 C57 C60 C51 -0.3(12) . . . . ?
C18 N2 C28 C26 -8.8(9) . . . . ?
C18 N2 C28 C66 174.3(7) . . . . ?
C18 N2 C30 C34 104.7(8) . . . . ?
C18 N2 C30 C53 -70.9(8) . . . . ?
C18 C21 C58 C69 -1.0(11) . . . . ?
C18 C46 C63 C69 1.8(12) . . . . ?
C19 C1 C25 C27 -2.6(9) . . . . ?
C19 C1 B4 C6 40.0(8) . . . . ?
C19 C1 B4 B1 110.1(7) . . . . ?
C19 C1 B4 B2 -179.0(5) . . . . ?
C19 C1 B4 B5 -31.3(9) . . . . ?
C19 C1 B4 B6 -103.6(7) . . . . ?
C20 N3 C12 C27 -137.7(7) . . . . ?
C20 N3 C12 C31 42.2(9) . . . . ?
C20 N3 C32 C47 -21.1(8) . . . . ?
C20 N3 C32 C72 160.7(6) . . . . ?
C20 C37 C74 C73 0.6(12) . . . . ?
C20 C54 C68 C73 0.7(11) . . . . ?
C21 O1 C26 C28 7.6(9) . . . . ?
C21 O1 C26 C62 -170.6(6) . . . . ?
C21 C18 C46 C63 -1.9(11) . . . . ?
C21 C58 C69 C63 0.8(13) . . . . ?
C22 C29 C35 C36 -2.7(10) . . . . ?
C22 C29 N6 C94 -126(3) . . . . ?
C22 C29 N6 C108 64(4) . . . . ?
C23 B2 B4 C1 152.1(5) . . . . ?
C23 B2 B4 C6 -60.1(5) . . . . ?
C23 B2 B4 B1 -100.2(5) . . . . ?
C23 B2 B4 B5 0.2(5) . . . . ?
C23 B2 B4 B6 37.5(4) . . . . ?
C23 B2 B6 B4 -136.8(5) . . . . ?
C23 B2 B6 B5 -97.1(5) . . . . ?
C23 B2 B6 B10 -33.7(5) . . . . ?
C23 B2 B8 B1 136.4(5) . . . . ?
C23 B2 B8 B7 97.0(5) . . . . ?
C23 B2 B8 B9 33.5(5) . . . . ?
C23 B6 B10 B3 -97.4(5) . . . . ?
C23 B6 B10 B5 -136.5(5) . . . . ?
C23 B6 B10 B9 -34.0(5) . . . . ?
C23 B8 B9 B3 96.9(5) . . . . ?
C23 B8 B9 B7 137.0(5) . . . . ?
C23 B8 B9 B10 33.8(5) . . . . ?
C23 B9 B10 B3 137.3(5) . . . . ?
C23 B9 B10 B5 97.5(5) . . . . ?
C23 B9 B10 B6 33.7(5) . . . . ?
C24 C4 C36 C35 3.1(9) . . . . ?
C24 C4 B5 C6 -146.6(5) . . . . ?
C24 C4 B5 B3 140.4(6) . . . . ?
C24 C4 B5 B4 -73.9(8) . . . . ?
C24 C4 B5 B6 -2.7(8) . . . . ?
C24 C4 B5 B10 71.3(7) . . . . ?
C24 C22 C29 N4 -177.9(15) . . . . ?
C24 C22 C29 C35 3.6(10) . . . . ?
C24 C22 C29 N6 -176.0(19) . . . . ?
C25 C1 C19 C31 3.6(9) . . . . ?
C25 C1 B4 C6 -140.9(5) . . . . ?
C25 C1 B4 B1 -70.7(7) . . . . ?
C25 C1 B4 B2 0.1(8) . . . . ?
C25 C1 B4 B5 147.8(6) . . . . ?
C25 C1 B4 B6 75.6(7) . . . . ?
C26 O1 C21 C18 -8.7(9) . . . . ?
C26 O1 C21 C58 172.3(6) . . . . ?
C26 C28 C66 C77 0.5(12) . . . . ?
C26 C62 C79 C77 0.1(14) . . . . ?
C27 C12 C31 C19 -5.9(10) . . . . ?
C28 N2 C18 C21 7.7(9) . . . . ?
C28 N2 C18 C46 -173.9(6) . . . . ?
C28 N2 C30 C34 -97.4(7) . . . . ?
C28 N2 C30 C53 87.0(8) . . . . ?
C28 C26 C62 C79 3.6(12) . . . . ?
C28 C66 C77 C79 3.1(14) . . . . ?
C29 N4 C38 C39 -163.4(17) . . . . ?
C29 N4 C38 C43 23(3) . . . . ?
C29 N4 C89 C88 170.8(17) . . . . ?
C29 N4 C89 C91 -26(3) . . . . ?
C29 C22 C24 C4 -1.1(9) . . . . ?
C29 C35 C36 C4 -0.7(10) . . . . ?
C30 N2 C18 C21 165.6(6) . . . . ?
C30 N2 C18 C46 -16.1(10) . . . . ?
C30 N2 C28 C26 -167.1(6) . . . . ?
C30 N2 C28 C66 16.0(10) . . . . ?
C31 C12 C27 C25 7.0(10) . . . . ?
C32 N3 C12 C27 70.3(9) . . . . ?
C32 N3 C12 C31 -109.8(7) . . . . ?
C32 N3 C20 C37 21.6(9) . . . . ?
C32 N3 C20 C54 -158.0(6) . . . . ?
C32 C47 C64 C65 0.6(11) . . . . ?
C33 C44 C52 C67 12.7(11) . . . . ?
C33 C44 C52 C101 -34.6(14) . . . . ?
C33 B3 B5 C4 2.1(9) . . . . ?
C33 B3 B5 C6 -112.7(7) . . . . ?
C33 B3 B5 B4 -147.3(6) . . . . ?
C33 B3 B5 B6 150.5(6) . . . . ?
C33 B3 B5 B10 113.9(7) . . . . ?
C33 B3 B7 C6 112.4(7) . . . . ?
C33 B3 B7 C8 1.3(10) . . . . ?
C33 B3 B7 B1 145.2(6) . . . . ?
C33 B3 B7 B8 -151.7(6) . . . . ?
C33 B3 B7 B9 -113.2(7) . . . . ?
C33 B3 B9 C23 -150.5(5) . . . . ?
C33 B3 B9 B7 109.9(6) . . . . ?
C33 B3 B9 B8 147.6(6) . . . . ?
C33 B3 B9 B10 -113.5(7) . . . . ?
C33 B3 B10 C23 151.9(6) . . . . ?
C33 B3 B10 B5 -107.9(6) . . . . ?
C33 B3 B10 B6 -145.3(6) . . . . ?
C33 B3 B10 B9 114.2(7) . . . . ?
C33 C75 C82 C67 -8.4(17) . . . . ?
C34 C30 C53 C50 8.0(10) . . . . ?
C35 C29 N6 C94 54(4) . . . . ?
C35 C29 N6 C108 -116(3) . . . . ?
C36 C4 C24 C22 -2.2(8) . . . . ?
C36 C4 B5 C6 33.9(8) . . . . ?
C36 C4 B5 B3 -39.1(9) . . . . ?
C36 C4 B5 B4 106.6(7) . . . . ?
C36 C4 B5 B6 177.8(5) . . . . ?
C36 C4 B5 B10 -108.3(7) . . . . ?
C37 O3 C47 C32 24.7(9) . . . . ?
C37 O3 C47 C64 -156.5(6) . . . . ?
C37 C20 C54 C68 -0.3(10) . . . . ?
C38 N4 C29 C22 61(3) . . . . ?
C38 N4 C29 C35 -120(2) . . . . ?
C38 N4 C89 C88 34(3) . . . . ?
C38 N4 C89 C91 -162.2(16) . . . . ?
C38 C39 C40 C41 0.0 . . . . ?
C38 C39 O5 C88 24.0(17) . . . . ?
C39 C38 C43 C42 0.0 . . . . ?
C39 C40 C41 C42 0.0 . . . . ?
C39 O5 C88 C89 -17(2) . . . . ?
C39 O5 C88 C90 160.3(14) . . . . ?
C40 C39 O5 C88 -162.8(11) . . . . ?
C40 C41 C42 C43 0.0 . . . . ?
C41 C42 C43 C38 0.0 . . . . ?
C43 C38 C39 C40 0.0 . . . . ?
C43 C38 C39 O5 173.2(13) . . . . ?
C44 C33 B3 C6 -140.1(5) . . . . ?
C44 C33 B3 B5 -70.8(8) . . . . ?
C44 C33 B3 B7 148.0(6) . . . . ?
C44 C33 B3 B9 76.8(7) . . . . ?
C44 C33 B3 B10 0.5(9) . . . . ?
C44 C33 C75 C82 11.6(15) . . . . ?
C44 C33 C102 C100 -15(2) . . . . ?
C44 C52 C67 N5 -178.8(7) . . . . ?
C44 C52 C67 C82 -9.4(15) . . . . ?
C44 C52 C101 C100 31(2) . . . . ?
C44 C52 C101 N7 -156(2) . . . . ?
C45 O2 C16 C9 -8.0(9) . . . . ?
C45 O2 C16 C51 171.6(6) . . . . ?
C45 C11 C56 C76 4.3(11) . . . . ?
C45 C80 C84 C76 2.3(17) . . . . ?
C46 C18 C21 O1 -177.4(6) . . . . ?
C46 C18 C21 C58 1.6(10) . . . . ?
C46 C63 C69 C58 -1.1(12) . . . . ?
N5 C49 C55 C78 176.4(12) . . . . ?
N5 C67 C82 C75 176.6(9) . . . . ?
N5 C70 C87 C85 177.6(10) . . . . ?
C47 O3 C37 C20 -24.3(9) . . . . ?
C47 O3 C37 C74 156.8(6) . . . . ?
C47 C32 C72 C71 2.0(11) . . . . ?
C47 C64 C65 C71 2.0(12) . . . . ?
C48 O4 C61 C70 3.3(14) . . . . ?
C48 O4 C61 C83 -177.6(10) . . . . ?
C48 C49 C55 C78 -6.8(18) . . . . ?
C48 C59 C81 C78 5(2) . . . . ?
C49 N5 C67 C52 64.6(14) . . . . ?
C49 N5 C67 C82 -105.1(11) . . . . ?
C49 N5 C70 C61 -3.6(15) . . . . ?
C49 N5 C70 C87 178.9(11) . . . . ?
C49 C48 C59 C81 -4(3) . . . . ?
C49 C55 C78 C81 8(2) . . . . ?
C50 C8 C14 C34 3.8(9) . . . . ?
C50 C8 B7 C6 -142.3(5) . . . . ?
C50 C8 B7 B1 148.7(6) . . . . ?
C50 C8 B7 B3 -72.0(8) . . . . ?
C50 C8 B7 B8 75.8(7) . . . . ?
C50 C8 B7 B9 -2.4(9) . . . . ?
C52 C67 C82 C75 7.3(17) . . . . ?
C52 C101 N7 C110 89(5) . . . . ?
C52 C101 N7 C113 -62(4) . . . . ?
C53 C30 C34 C14 -6.1(10) . . . . ?
C54 C20 C37 O3 -179.2(6) . . . . ?
C54 C20 C37 C74 -0.4(11) . . . . ?
C54 C68 C73 C74 -0.5(13) . . . . ?
C55 C78 C81 C59 -6(2) . . . . ?
C56 C11 C45 O2 170.7(7) . . . . ?
C56 C11 C45 C80 -5.3(11) . . . . ?
C56 C76 C84 C80 -3.2(16) . . . . ?
B1 C2 C7 C13 -176.2(5) . . . . ?
B1 C2 C10 C15 177.7(5) . . . . ?
B1 C6 B3 C33 -146.7(5) . . . . ?
B1 C6 B3 B5 105.9(5) . . . . ?
B1 C6 B3 B7 -35.9(5) . . . . ?
B1 C6 B3 B9 2.7(6) . . . . ?
B1 C6 B3 B10 66.0(5) . . . . ?
B1 C6 B4 C1 107.3(6) . . . . ?
B1 C6 B4 B2 -40.4(4) . . . . ?
B1 C6 B4 B5 -142.5(5) . . . . ?
B1 C6 B4 B6 -102.5(5) . . . . ?
B1 C6 B5 C4 145.3(5) . . . . ?
B1 C6 B5 B3 -105.2(5) . . . . ?
B1 C6 B5 B4 36.2(4) . . . . ?
B1 C6 B5 B6 -4.2(6) . . . . ?
B1 C6 B5 B10 -66.4(5) . . . . ?
B1 C6 B7 C8 -108.7(6) . . . . ?
B1 C6 B7 B3 142.6(5) . . . . ?
B1 C6 B7 B8 40.3(4) . . . . ?
B1 C6 B7 B9 104.2(5) . . . . ?
B1 B2 B4 C1 -107.7(6) . . . . ?
B1 B2 B4 C6 40.1(4) . . . . ?
B1 B2 B4 B5 100.3(4) . . . . ?
B1 B2 B4 B6 137.7(4) . . . . ?
B1 B2 B6 C23 97.8(5) . . . . ?
B1 B2 B6 B4 -38.9(4) . . . . ?
B1 B2 B6 B5 0.7(6) . . . . ?
B1 B2 B6 B10 64.1(6) . . . . ?
B1 B2 B8 C23 -136.4(5) . . . . ?
B1 B2 B8 B7 -39.4(4) . . . . ?
B1 B2 B8 B9 -102.9(6) . . . . ?
B1 B4 B5 C4 -147.7(6) . . . . ?
B1 B4 B5 C6 -32.8(5) . . . . ?
B1 B4 B5 B3 1.8(7) . . . . ?
B1 B4 B5 B6 100.0(5) . . . . ?
B1 B4 B5 B10 62.2(6) . . . . ?
B1 B4 B6 C23 -0.3(5) . . . . ?
B1 B4 B6 B2 37.1(4) . . . . ?
B1 B4 B6 B5 -100.1(4) . . . . ?
B1 B4 B6 B10 -62.0(5) . . . . ?
B1 B7 B8 C23 100.0(4) . . . . ?
B1 B7 B8 B2 37.9(4) . . . . ?
B1 B7 B8 B9 137.7(5) . . . . ?
B1 B7 B9 C23 -0.9(6) . . . . ?
B1 B7 B9 B3 99.8(5) . . . . ?
B1 B7 B9 B8 -38.0(4) . . . . ?
B1 B7 B9 B10 60.7(6) . . . . ?
B1 B8 B9 C23 -97.2(5) . . . . ?
B1 B8 B9 B3 -0.3(6) . . . . ?
B1 B8 B9 B7 39.8(4) . . . . ?
B1 B8 B9 B10 -63.4(7) . . . . ?
C59 C48 C49 N5 -177.9(16) . . . . ?
C59 C48 C49 C55 5(2) . . . . ?
B2 C23 B6 B4 38.2(4) . . . . ?
B2 C23 B6 B5 103.3(5) . . . . ?
B2 C23 B6 B10 141.6(5) . . . . ?
B2 C23 B8 B1 -38.4(4) . . . . ?
B2 C23 B8 B7 -104.8(5) . . . . ?
B2 C23 B8 B9 -142.5(5) . . . . ?
B2 C23 B9 B3 -67.9(5) . . . . ?
B2 C23 B9 B7 -1.0(6) . . . . ?
B2 C23 B9 B8 36.1(5) . . . . ?
B2 C23 B9 B10 -105.4(5) . . . . ?
B2 C23 B10 B3 67.7(5) . . . . ?
B2 C23 B10 B5 1.0(6) . . . . ?
B2 C23 B10 B6 -37.2(5) . . . . ?
B2 C23 B10 B9 105.2(5) . . . . ?
B2 B1 B4 C1 113.9(6) . . . . ?
B2 B1 B4 C6 -132.3(5) . . . . ?
B2 B1 B4 B5 -99.5(5) . . . . ?
B2 B1 B4 B6 -37.8(4) . . . . ?
B2 B1 B7 C6 96.8(5) . . . . ?
B2 B1 B7 C8 -152.8(6) . . . . ?
B2 B1 B7 B3 63.6(6) . . . . ?
B2 B1 B7 B8 -36.6(4) . . . . ?
B2 B1 B7 B9 2.3(6) . . . . ?
B2 B1 B8 C23 37.8(4) . . . . ?
B2 B1 B8 B7 138.5(5) . . . . ?
B2 B1 B8 B9 100.4(5) . . . . ?
B2 B4 B5 C4 150.5(6) . . . . ?
B2 B4 B5 C6 -94.6(5) . . . . ?
B2 B4 B5 B3 -60.0(6) . . . . ?
B2 B4 B5 B6 38.2(4) . . . . ?
B2 B4 B5 B10 0.4(6) . . . . ?
B2 B4 B6 C23 -37.3(4) . . . . ?
B2 B4 B6 B5 -137.1(4) . . . . ?
B2 B4 B6 B10 -99.0(5) . . . . ?
B2 B6 B10 C23 33.6(5) . . . . ?
B2 B6 B10 B3 -63.7(6) . . . . ?
B2 B6 B10 B5 -102.9(5) . . . . ?
B2 B6 B10 B9 -0.3(7) . . . . ?
B2 B8 B9 C23 -33.2(5) . . . . ?
B2 B8 B9 B3 63.7(6) . . . . ?
B2 B8 B9 B7 103.8(6) . . . . ?
B2 B8 B9 B10 0.6(7) . . . . ?
B3 C6 B1 C2 142.6(5) . . . . ?
B3 C6 B1 B2 -64.6(5) . . . . ?
B3 C6 B1 B4 -105.3(5) . . . . ?
B3 C6 B1 B7 35.6(4) . . . . ?
B3 C6 B1 B8 -2.8(6) . . . . ?
B3 C6 B4 C1 -147.3(5) . . . . ?
B3 C6 B4 B1 105.4(5) . . . . ?
B3 C6 B4 B2 65.0(5) . . . . ?
B3 C6 B4 B5 -37.1(4) . . . . ?
B3 C6 B4 B6 2.9(6) . . . . ?
B3 C6 B5 C4 -109.5(6) . . . . ?
B3 C6 B5 B4 141.5(5) . . . . ?
B3 C6 B5 B6 101.1(5) . . . . ?
B3 C6 B5 B10 38.8(4) . . . . ?
B3 C6 B7 C8 108.6(6) . . . . ?
B3 C6 B7 B1 -142.6(5) . . . . ?
B3 C6 B7 B8 -102.4(5) . . . . ?
B3 C6 B7 B9 -38.4(4) . . . . ?
B3 C33 C44 C52 -179.6(6) . . . . ?
B3 C33 C75 C82 175.7(8) . . . . ?
B3 C33 C102 C100 -165.4(17) . . . . ?
B3 B5 B6 C23 2.5(5) . . . . ?
B3 B5 B6 B2 63.9(5) . . . . ?
B3 B5 B6 B4 102.6(4) . . . . ?
B3 B5 B6 B10 -35.1(4) . . . . ?
B3 B5 B10 C23 101.0(5) . . . . ?
B3 B5 B10 B6 138.9(5) . . . . ?
B3 B5 B10 B9 37.8(4) . . . . ?
B3 B7 B8 C23 -1.1(6) . . . . ?
B3 B7 B8 B1 -101.1(5) . . . . ?
B3 B7 B8 B2 -63.2(5) . . . . ?
B3 B7 B8 B9 36.6(4) . . . . ?
B3 B7 B9 C23 -100.6(5) . . . . ?
B3 B7 B9 B8 -137.8(5) . . . . ?
B3 B7 B9 B10 -39.0(4) . . . . ?
B3 B9 B10 C23 -137.3(5) . . . . ?
B3 B9 B10 B5 -39.8(4) . . . . ?
B3 B9 B10 B6 -103.6(6) . . . . ?
C61 O4 C48 C49 -4.3(13) . . . . ?
C61 O4 C48 C59 175.0(16) . . . . ?
C61 C70 C87 C85 0.0(16) . . . . ?
C61 C83 C86 C85 -2.2(18) . . . . ?
C62 C26 C28 N2 179.1(6) . . . . ?
C62 C26 C28 C66 -3.9(11) . . . . ?
B4 C1 C19 C31 -177.2(6) . . . . ?
B4 C1 C25 C27 178.2(6) . . . . ?
B4 C6 B1 C2 -112.1(6) . . . . ?
B4 C6 B1 B2 40.7(4) . . . . ?
B4 C6 B1 B7 141.0(5) . . . . ?
B4 C6 B1 B8 102.5(5) . . . . ?
B4 C6 B3 C33 144.4(5) . . . . ?
B4 C6 B3 B5 37.0(4) . . . . ?
B4 C6 B3 B7 -104.8(5) . . . . ?
B4 C6 B3 B9 -66.2(5) . . . . ?
B4 C6 B3 B10 -2.9(6) . . . . ?
B4 C6 B5 C4 109.0(6) . . . . ?
B4 C6 B5 B3 -141.5(5) . . . . ?
B4 C6 B5 B6 -40.4(4) . . . . ?
B4 C6 B5 B10 -102.6(5) . . . . ?
B4 C6 B7 C8 -146.2(5) . . . . ?
B4 C6 B7 B1 -37.5(4) . . . . ?
B4 C6 B7 B3 105.2(5) . . . . ?
B4 C6 B7 B8 2.8(6) . . . . ?
B4 C6 B7 B9 66.8(5) . . . . ?
B4 B1 B2 C23 99.7(4) . . . . ?
B4 B1 B2 B6 37.8(4) . . . . ?
B4 B1 B2 B8 137.6(4) . . . . ?
B4 B1 B7 C6 34.8(5) . . . . ?
B4 B1 B7 C8 145.2(6) . . . . ?
B4 B1 B7 B3 1.5(7) . . . . ?
B4 B1 B7 B8 -98.6(5) . . . . ?
B4 B1 B7 B9 -59.7(6) . . . . ?
B4 B1 B8 C23 0.5(6) . . . . ?
B4 B1 B8 B2 -37.2(4) . . . . ?
B4 B1 B8 B7 101.3(4) . . . . ?
B4 B1 B8 B9 63.2(5) . . . . ?
B4 B2 B6 C23 136.8(5) . . . . ?
B4 B2 B6 B5 39.7(4) . . . . ?
B4 B2 B6 B10 103.1(5) . . . . ?
B4 B2 B8 C23 -97.3(5) . . . . ?
B4 B2 B8 B1 39.1(4) . . . . ?
B4 B2 B8 B7 -0.3(6) . . . . ?
B4 B2 B8 B9 -63.7(6) . . . . ?
B4 B5 B6 C23 -100.1(4) . . . . ?
B4 B5 B6 B2 -38.7(4) . . . . ?
B4 B5 B6 B10 -137.8(5) . . . . ?
B4 B5 B10 C23 -0.8(6) . . . . ?
B4 B5 B10 B3 -101.8(4) . . . . ?
B4 B5 B10 B6 37.1(4) . . . . ?
B4 B5 B10 B9 -64.0(6) . . . . ?
B4 B6 B10 C23 97.3(5) . . . . ?
B4 B6 B10 B3 -0.1(6) . . . . ?
B4 B6 B10 B5 -39.2(4) . . . . ?
B4 B6 B10 B9 63.4(6) . . . . ?
B5 C4 C24 C22 178.2(5) . . . . ?
B5 C4 C36 C35 -177.3(5) . . . . ?
B5 C6 B1 C2 -148.2(5) . . . . ?
B5 C6 B1 B2 4.6(5) . . . . ?
B5 C6 B1 B4 -36.2(4) . . . . ?
B5 C6 B1 B7 104.8(5) . . . . ?
B5 C6 B1 B8 66.4(5) . . . . ?
B5 C6 B3 C33 107.4(6) . . . . ?
B5 C6 B3 B7 -141.8(5) . . . . ?
B5 C6 B3 B9 -103.2(5) . . . . ?
B5 C6 B3 B10 -39.9(4) . . . . ?
B5 C6 B4 C1 -110.2(6) . . . . ?
B5 C6 B4 B1 142.5(5) . . . . ?
B5 C6 B4 B2 102.1(5) . . . . ?
B5 C6 B4 B6 40.0(4) . . . . ?
B5 C6 B7 C8 145.3(5) . . . . ?
B5 C6 B7 B1 -105.9(5) . . . . ?
B5 C6 B7 B3 36.7(5) . . . . ?
B5 C6 B7 B8 -65.7(5) . . . . ?
B5 C6 B7 B9 -1.7(6) . . . . ?
B5 B3 B7 C6 -33.2(5) . . . . ?
B5 B3 B7 C8 -144.3(6) . . . . ?
B5 B3 B7 B1 -0.4(7) . . . . ?
B5 B3 B7 B8 62.8(6) . . . . ?
B5 B3 B7 B9 101.2(6) . . . . ?
B5 B3 B9 C23 0.3(6) . . . . ?
B5 B3 B9 B7 -99.3(4) . . . . ?
B5 B3 B9 B8 -61.6(6) . . . . ?
B5 B3 B9 B10 37.3(4) . . . . ?
B5 B3 B10 C23 -100.2(5) . . . . ?
B5 B3 B10 B6 -37.4(4) . . . . ?
B5 B3 B10 B9 -137.9(5) . . . . ?
B5 B4 B6 C23 99.8(5) . . . . ?
B5 B4 B6 B2 137.1(4) . . . . ?
B5 B4 B6 B10 38.1(4) . . . . ?
B5 B6 B10 C23 136.5(5) . . . . ?
B5 B6 B10 B3 39.1(5) . . . . ?
B5 B6 B10 B9 102.5(6) . . . . ?
C64 C65 C71 C72 -2.6(13) . . . . ?
C65 C71 C72 C32 0.5(13) . . . . ?
B6 C23 B2 B1 -102.6(5) . . . . ?
B6 C23 B2 B4 -37.8(4) . . . . ?
B6 C23 B2 B8 -141.0(5) . . . . ?
B6 C23 B8 B1 -0.8(6) . . . . ?
B6 C23 B8 B2 37.7(5) . . . . ?
B6 C23 B8 B7 -67.2(5) . . . . ?
B6 C23 B8 B9 -104.8(5) . . . . ?
B6 C23 B9 B3 1.4(6) . . . . ?
B6 C23 B9 B7 68.3(5) . . . . ?
B6 C23 B9 B8 105.5(5) . . . . ?
B6 C23 B9 B10 -36.0(5) . . . . ?
B6 C23 B10 B3 105.0(5) . . . . ?
B6 C23 B10 B5 38.2(4) . . . . ?
B6 C23 B10 B9 142.4(5) . . . . ?
B6 B2 B4 C1 114.6(6) . . . . ?
B6 B2 B4 C6 -97.6(4) . . . . ?
B6 B2 B4 B1 -137.7(4) . . . . ?
B6 B2 B4 B5 -37.4(4) . . . . ?
B6 B2 B8 C23 -34.4(5) . . . . ?
B6 B2 B8 B1 102.0(5) . . . . ?
B6 B2 B8 B7 62.6(6) . . . . ?
B6 B2 B8 B9 -0.8(7) . . . . ?
B6 B4 B5 C4 112.3(6) . . . . ?
B6 B4 B5 C6 -132.8(5) . . . . ?
B6 B4 B5 B3 -98.2(6) . . . . ?
B6 B4 B5 B10 -37.7(4) . . . . ?
B6 B5 B10 C23 -38.0(4) . . . . ?
B6 B5 B10 B3 -138.9(5) . . . . ?
B6 B5 B10 B9 -101.1(5) . . . . ?
B7 C6 B1 C2 107.0(6) . . . . ?
B7 C6 B1 B2 -100.2(5) . . . . ?
B7 C6 B1 B4 -141.0(5) . . . . ?
B7 C6 B1 B8 -38.5(4) . . . . ?
B7 C6 B3 C33 -110.8(6) . . . . ?
B7 C6 B3 B5 141.8(5) . . . . ?
B7 C6 B3 B9 38.6(4) . . . . ?
B7 C6 B3 B10 101.9(5) . . . . ?
B7 C6 B4 C1 144.8(5) . . . . ?
B7 C6 B4 B1 37.5(4) . . . . ?
B7 C6 B4 B2 -2.9(5) . . . . ?
B7 C6 B4 B5 -105.0(5) . . . . ?
B7 C6 B4 B6 -65.1(5) . . . . ?
B7 C6 B5 C4 -145.8(5) . . . . ?
B7 C6 B5 B3 -36.3(5) . . . . ?
B7 C6 B5 B4 105.1(5) . . . . ?
B7 C6 B5 B6 64.7(5) . . . . ?
B7 C6 B5 B10 2.5(6) . . . . ?
B7 C8 C14 C34 -178.1(6) . . . . ?
B7 C8 C50 C53 179.9(6) . . . . ?
B7 B1 B2 C23 -2.8(5) . . . . ?
B7 B1 B2 B4 -102.5(4) . . . . ?
B7 B1 B2 B6 -64.7(5) . . . . ?
B7 B1 B2 B8 35.1(4) . . . . ?
B7 B1 B4 C1 -148.7(6) . . . . ?
B7 B1 B4 C6 -34.9(5) . . . . ?
B7 B1 B4 B2 97.5(5) . . . . ?
B7 B1 B4 B5 -2.1(7) . . . . ?
B7 B1 B4 B6 59.6(6) . . . . ?
B7 B1 B8 C23 -100.7(5) . . . . ?
B7 B1 B8 B2 -138.5(5) . . . . ?
B7 B1 B8 B9 -38.0(4) . . . . ?
B7 B3 B5 C4 148.5(6) . . . . ?
B7 B3 B5 C6 33.7(5) . . . . ?
B7 B3 B5 B4 -0.9(7) . . . . ?
B7 B3 B5 B6 -63.1(6) . . . . ?
B7 B3 B5 B10 -99.6(6) . . . . ?
B7 B3 B9 C23 99.6(5) . . . . ?
B7 B3 B9 B8 37.7(4) . . . . ?
B7 B3 B9 B10 136.6(5) . . . . ?
B7 B3 B10 C23 0.2(6) . . . . ?
B7 B3 B10 B5 100.4(4) . . . . ?
B7 B3 B10 B6 62.9(6) . . . . ?
B7 B3 B10 B9 -37.5(4) . . . . ?
B7 B8 B9 C23 -137.0(5) . . . . ?
B7 B8 B9 B3 -40.1(5) . . . . ?
B7 B8 B9 B10 -103.2(6) . . . . ?
B7 B9 B10 C23 -96.1(5) . . . . ?
B7 B9 B10 B3 41.1(5) . . . . ?
B7 B9 B10 B5 1.4(7) . . . . ?
B7 B9 B10 B6 -62.5(7) . . . . ?
C66 C77 C79 C62 -3.5(15) . . . . ?
C67 N5 C49 C48 -173.3(9) . . . . ?
C67 N5 C49 C55 3.5(17) . . . . ?
C67 N5 C70 C61 172.4(9) . . . . ?
C67 N5 C70 C87 -5.1(15) . . . . ?
C68 C73 C74 C37 -0.1(14) . . . . ?
C70 N5 C49 C48 2.7(14) . . . . ?
C70 N5 C49 C55 179.5(11) . . . . ?
C70 N5 C67 C52 -111.4(11) . . . . ?
C70 N5 C67 C82 78.9(12) . . . . ?
C70 C61 C83 C86 1.9(17) . . . . ?
B8 C23 B2 B1 38.4(5) . . . . ?
B8 C23 B2 B4 103.3(5) . . . . ?
B8 C23 B2 B6 141.0(5) . . . . ?
B8 C23 B6 B2 -37.5(5) . . . . ?
B8 C23 B6 B4 0.6(6) . . . . ?
B8 C23 B6 B5 65.8(5) . . . . ?
B8 C23 B6 B10 104.0(5) . . . . ?
B8 C23 B9 B3 -104.1(5) . . . . ?
B8 C23 B9 B7 -37.1(5) . . . . ?
B8 C23 B9 B10 -141.5(5) . . . . ?
B8 C23 B10 B3 -1.0(6) . . . . ?
B8 C23 B10 B5 -67.7(5) . . . . ?
B8 C23 B10 B6 -105.9(5) . . . . ?
B8 C23 B10 B9 36.5(5) . . . . ?
B8 B1 B2 C23 -37.9(4) . . . . ?
B8 B1 B2 B4 -137.6(4) . . . . ?
B8 B1 B2 B6 -99.9(5) . . . . ?
B8 B1 B4 C1 151.5(6) . . . . ?
B8 B1 B4 C6 -94.7(5) . . . . ?
B8 B1 B4 B2 37.6(4) . . . . ?
B8 B1 B4 B5 -61.9(6) . . . . ?
B8 B1 B4 B6 -0.2(6) . . . . ?
B8 B1 B7 C6 133.4(5) . . . . ?
B8 B1 B7 C8 -116.2(7) . . . . ?
B8 B1 B7 B3 100.1(6) . . . . ?
B8 B1 B7 B9 38.9(5) . . . . ?
B8 B2 B4 C1 -145.9(5) . . . . ?
B8 B2 B4 C6 1.9(5) . . . . ?
B8 B2 B4 B1 -38.2(4) . . . . ?
B8 B2 B4 B5 62.2(5) . . . . ?
B8 B2 B4 B6 99.5(5) . . . . ?
B8 B2 B6 C23 34.4(5) . . . . ?
B8 B2 B6 B4 -102.4(5) . . . . ?
B8 B2 B6 B5 -62.7(6) . . . . ?
B8 B2 B6 B10 0.7(7) . . . . ?
B8 B7 B9 C23 37.1(4) . . . . ?
B8 B7 B9 B3 137.8(5) . . . . ?
B8 B7 B9 B10 98.7(5) . . . . ?
B8 B9 B10 C23 -33.9(5) . . . . ?
B8 B9 B10 B3 103.4(6) . . . . ?
B8 B9 B10 B5 63.7(7) . . . . ?
B8 B9 B10 B6 -0.2(7) . . . . ?
B9 C23 B2 B1 2.5(6) . . . . ?
B9 C23 B2 B4 67.3(5) . . . . ?
B9 C23 B2 B6 105.1(5) . . . . ?
B9 C23 B2 B8 -35.9(5) . . . . ?
B9 C23 B6 B2 -105.8(5) . . . . ?
B9 C23 B6 B4 -67.6(5) . . . . ?
B9 C23 B6 B5 -2.5(6) . . . . ?
B9 C23 B6 B10 35.8(5) . . . . ?
B9 C23 B8 B1 104.1(5) . . . . ?
B9 C23 B8 B2 142.5(5) . . . . ?
B9 C23 B8 B7 37.7(4) . . . . ?
B9 C23 B10 B3 -37.4(4) . . . . ?
B9 C23 B10 B5 -104.2(6) . . . . ?
B9 C23 B10 B6 -142.4(5) . . . . ?
B9 B3 B5 C4 -150.1(6) . . . . ?
B9 B3 B5 C6 95.0(5) . . . . ?
B9 B3 B5 B4 60.4(6) . . . . ?
B9 B3 B5 B6 -1.8(6) . . . . ?
B9 B3 B5 B10 -38.3(5) . . . . ?
B9 B3 B7 C6 -134.4(5) . . . . ?
B9 B3 B7 C8 114.5(6) . . . . ?
B9 B3 B7 B1 -101.6(6) . . . . ?
B9 B3 B7 B8 -38.5(4) . . . . ?
B9 B3 B10 C23 37.7(4) . . . . ?
B9 B3 B10 B5 137.9(5) . . . . ?
B9 B3 B10 B6 100.5(5) . . . . ?
B9 B7 B8 C23 -37.7(4) . . . . ?
B9 B7 B8 B1 -137.7(5) . . . . ?
B9 B7 B8 B2 -99.8(5) . . . . ?
C72 C32 C47 O3 176.1(6) . . . . ?
C72 C32 C47 C64 -2.6(10) . . . . ?
B10 C23 B2 B1 -65.6(5) . . . . ?
B10 C23 B2 B4 -0.7(6) . . . . ?
B10 C23 B2 B6 37.0(5) . . . . ?
B10 C23 B2 B8 -104.0(5) . . . . ?
B10 C23 B6 B2 -141.6(5) . . . . ?
B10 C23 B6 B4 -103.4(5) . . . . ?
B10 C23 B6 B5 -38.3(4) . . . . ?
B10 C23 B8 B1 67.7(5) . . . . ?
B10 C23 B8 B2 106.2(5) . . . . ?
B10 C23 B8 B7 1.3(6) . . . . ?
B10 C23 B8 B9 -36.4(5) . . . . ?
B10 C23 B9 B3 37.4(4) . . . . ?
B10 C23 B9 B7 104.4(6) . . . . ?
B10 C23 B9 B8 141.5(5) . . . . ?
B10 B3 B5 C4 -111.8(7) . . . . ?
B10 B3 B5 C6 133.3(5) . . . . ?
B10 B3 B5 B4 98.7(5) . . . . ?
B10 B3 B5 B6 36.5(4) . . . . ?
B10 B3 B7 C6 -95.4(5) . . . . ?
B10 B3 B7 C8 153.6(6) . . . . ?
B10 B3 B7 B1 -62.6(6) . . . . ?
B10 B3 B7 B8 0.6(6) . . . . ?
B10 B3 B7 B9 39.0(4) . . . . ?
B10 B3 B9 C23 -37.0(4) . . . . ?
B10 B3 B9 B7 -136.6(5) . . . . ?
B10 B3 B9 B8 -98.9(5) . . . . ?
B10 B5 B6 C23 37.6(4) . . . . ?
B10 B5 B6 B2 99.0(5) . . . . ?
B10 B5 B6 B4 137.8(5) . . . . ?
C75 C33 C44 C52 -13.8(12) . . . . ?
C75 C33 B3 C6 55.3(11) . . . . ?
C75 C33 B3 B5 124.6(10) . . . . ?
C75 C33 B3 B7 -16.6(13) . . . . ?
C75 C33 B3 B9 -87.8(11) . . . . ?
C75 C33 B3 B10 -164.1(9) . . . . ?
C83 C61 C70 N5 -178.5(10) . . . . ?
C83 C61 C70 C87 -0.8(16) . . . . ?
C86 C85 C87 C70 -0.3(17) . . . . ?
C87 C85 C86 C83 1.4(18) . . . . ?
O5 C39 C40 C41 -173.2(13) . . . . ?
O5 C88 C89 N4 -14(3) . . . . ?
O5 C88 C89 C91 -178.7(14) . . . . ?
O5 C88 C90 C92 178.6(15) . . . . ?
C88 C89 C91 C99 2(2) . . . . ?
C88 C90 C92 C99 -2(3) . . . . ?
C89 N4 C29 C22 -72(3) . . . . ?
C89 N4 C29 C35 107(2) . . . . ?
C89 N4 C38 C39 -28(3) . . . . ?
C89 N4 C38 C43 158.4(15) . . . . ?
C89 C88 C90 C92 -4(3) . . . . ?
C89 C91 C99 C92 -8(3) . . . . ?
O6 C93 C94 C95 178.6(13) . . . . ?
O6 C93 C94 N6 -7(2) . . . . ?
O6 C93 C98 C97 -178.7(13) . . . . ?
O6 C103 C104 C105 -173.7(14) . . . . ?
O6 C103 C108 C107 173.3(15) . . . . ?
O6 C103 C108 N6 -11(2) . . . . ?
C90 C88 C89 N4 168(2) . . . . ?
C90 C88 C89 C91 4(2) . . . . ?
C90 C92 C99 C91 8(3) . . . . ?
C93 O6 C103 C104 -167.2(11) . . . . ?
C93 O6 C103 C108 19.3(19) . . . . ?
C93 C94 C95 C96 0.0 . . . . ?
C93 C94 N6 C29 -156(2) . . . . ?
C93 C94 N6 C108 14(4) . . . . ?
C94 C93 C98 C97 0.0 . . . . ?
C94 C95 C96 C97 0.0 . . . . ?
C95 C94 N6 C29 18(4) . . . . ?
C95 C94 N6 C108 -171(2) . . . . ?
C95 C96 C97 C98 0.0 . . . . ?
C96 C97 C98 C93 0.0 . . . . ?
C98 C93 C94 C95 0.0 . . . . ?
C98 C93 C94 N6 175(2) . . . . ?
C100 C101 N7 C110 -98(5) . . . . ?
C100 C101 N7 C113 111(4) . . . . ?
C101 C100 C102 C33 12(3) . . . . ?
C101 N7 C110 C109 -157(6) . . . . ?
C101 N7 C110 C120 -5(8) . . . . ?
C101 N7 C113 C112 166(2) . . . . ?
C101 N7 C113 C114 -23(4) . . . . ?
C102 C33 C44 C52 27.5(13) . . . . ?
C102 C33 B3 C6 11.0(14) . . . . ?
C102 C33 B3 B5 80.3(13) . . . . ?
C102 C33 B3 B7 -61.0(14) . . . . ?
C102 C33 B3 B9 -132.2(13) . . . . ?
C102 C33 B3 B10 151.6(13) . . . . ?
C102 C100 C101 C52 -19(3) . . . . ?
C102 C100 C101 N7 167(3) . . . . ?
C103 O6 C93 C94 -9.5(18) . . . . ?
C103 O6 C93 C98 169.2(10) . . . . ?
C103 C104 C105 C106 0.0 . . . . ?
C103 C108 N6 C29 165(3) . . . . ?
C103 C108 N6 C94 -5(4) . . . . ?
C104 C103 C108 C107 0.0 . . . . ?
C104 C103 C108 N6 175(2) . . . . ?
C104 C105 C106 C107 0.0 . . . . ?
C105 C106 C107 C108 0.0 . . . . ?
C106 C107 C108 C103 0.0 . . . . ?
C106 C107 C108 N6 -175(2) . . . . ?
C107 C108 N6 C29 -20(5) . . . . ?
C107 C108 N6 C94 169.8(19) . . . . ?
C108 C103 C104 C105 0.0 . . . . ?
N6 C29 C35 C36 176.9(19) . . . . ?
N6 C94 C95 C96 -174(2) . . . . ?
O7 C5 C6 B1 129.2(13) . . . . ?
O7 C5 C6 B3 -12.6(15) . . . . ?
O7 C5 C6 B4 -160.3(13) . . . . ?
O7 C5 C6 B5 -87.3(14) . . . . ?
O7 C5 C6 B7 59.0(14) . . . . ?
O8 C5 C6 B1 -107.4(16) . . . . ?
O8 C5 C6 B3 110.8(16) . . . . ?
O8 C5 C6 B4 -36.9(18) . . . . ?
O8 C5 C6 B5 36.1(18) . . . . ?
O8 C5 C6 B7 -177.6(15) . . . . ?
O9 C109 C110 N7 -14(11) . . . . ?
O9 C109 C110 C120 -170(6) . . . . ?
O9 C109 C111 C119 179(4) . . . . ?
O9 C112 C113 N7 -3(4) . . . . ?
O9 C112 C113 C114 -173(4) . . . . ?
O9 C112 C117 C116 173(5) . . . . ?
N7 C110 C120 C118 -177(4) . . . . ?
N7 C113 C114 C115 -171(3) . . . . ?
C109 O9 C112 C113 -16(6) . . . . ?
C109 O9 C112 C117 172(4) . . . . ?
C109 C110 C120 C118 -23(8) . . . . ?
C109 C111 C119 C118 1(6) . . . . ?
C110 N7 C113 C112 14(5) . . . . ?
C110 N7 C113 C114 -175(4) . . . . ?
C110 C109 C111 C119 -7(8) . . . . ?
C111 C109 C110 N7 173(5) . . . . ?
C111 C109 C110 C120 17(9) . . . . ?
C112 O9 C109 C110 25(9) . . . . ?
C112 O9 C109 C111 -161(4) . . . . ?
C112 C113 C114 C115 0.0 . . . . ?
C113 N7 C110 C109 -6(8) . . . . ?
C113 N7 C110 C120 147(5) . . . . ?
C113 C112 C117 C116 0.0 . . . . ?
C113 C114 C115 C116 0.0 . . . . ?
C114 C115 C116 C117 0.0 . . . . ?
C115 C116 C117 C112 0.0 . . . . ?
C117 C112 C113 N7 171(4) . . . . ?
C117 C112 C113 C114 0.0 . . . . ?
C119 C118 C120 C110 18(6) . . . . ?
C120 C118 C119 C111 -7(5) . . . . ?

loop_
_smtbx_masks_void_nr
_smtbx_masks_void_average_x
_smtbx_masks_void_average_y
_smtbx_masks_void_average_z
_smtbx_masks_void_volume
_smtbx_masks_void_count_electrons
_smtbx_masks_void_content
1 0.034 0.141 0.172 25.3 2.3 ?
2 -0.034 0.859 0.828 25.3 2.3 ?
